data_7715252
loop_
_publ_author_name
'Lv, Xiaojuan'
'Dong, Yuting'
'Wu, Jinrong'
'Jiang, Tao'
'Chen, Feng'
'Zhang, Tao'
'Qiu, Fengxian'
'Xue, Songlin'

_publ_section_title
;
 Porphyrin(2.1.2.1) organopalladium complexes as efficient singlet oxygen
 sensitizers.
;
_journal_issue 13
_journal_name_full 'Dalton transactions (Cambridge, England : 2003)'
_journal_page_first 5979
_journal_page_last 5984
_journal_paper_doi 10.1039/d4dt00143e
_journal_volume 53
_journal_year 2024
_chemical_formula_moiety 'C50 H42 N4 Pd'
_chemical_formula_sum 'C50 H42 N4 Pd'
_chemical_formula_weight 805.27
_space_group_crystal_system monoclinic
_space_group_IT_number 14
_space_group_name_Hall '-P 2yn'
_space_group_name_H-M_alt 'P 1 21/n 1'
_atom_sites_solution_hydrogens mixed
_atom_sites_solution_primary dual
_audit_block_doi 10.5517/ccdc.csd.cc2hpv8b
_audit_creation_date 2023-10-17
_audit_creation_method
;
Olex2 1.5
(compiled 2022.04.07 svn.rca3783a0 for OlexSys, GUI svn.r6498)
;
_audit_update_record
;
2023-12-17 deposited with the CCDC.	2024-02-27 downloaded from the CCDC.
;
_cell_angle_alpha 90
_cell_angle_beta 93.497(3)
_cell_angle_gamma 90
_cell_formula_units_Z 8
_cell_length_a 15.6620(7)
_cell_length_b 12.2502(5)
_cell_length_c 42.765(2)
_cell_measurement_reflns_used 9925
_cell_measurement_temperature 300.00
_cell_measurement_theta_max 62.605
_cell_measurement_theta_min 3.069
_cell_volume 8189.7(6)
_computing_cell_refinement 'SAINT v8.37A (Bruker, 2015)'
_computing_data_collection 'Bruker SMART APEX II diffractometer'
_computing_data_reduction 'SAINT v8.37A (Bruker, 2015)'
_computing_molecular_graphics 'Olex2 1.5 (Dolomanov et al., 2009)'
_computing_publication_material 'Olex2 1.5 (Dolomanov et al., 2009)'
_computing_structure_refinement 'SHELXL 2019/2 (Sheldrick, 2015)'
_computing_structure_solution 'SHELXT 2018/2 (Sheldrick, 2018)'
_diffrn_ambient_temperature 300.00
_diffrn_detector 'CCD area detector'
_diffrn_detector_area_resol_mean 7.9
_diffrn_detector_type 'CCD area detector'
_diffrn_measured_fraction_theta_full 0.999
_diffrn_measured_fraction_theta_max 0.999
_diffrn_measurement_device 'three-circle diffractometer'
_diffrn_measurement_device_type 'Bruker APEX-II CCD'
_diffrn_measurement_method '\f and \w scans'
_diffrn_radiation_monochromator graphite
_diffrn_radiation_probe x-ray
_diffrn_radiation_type CuK\a
_diffrn_radiation_wavelength 1.54178
_diffrn_reflns_av_R_equivalents 0.1974
_diffrn_reflns_av_unetI/netI 0.1044
_diffrn_reflns_Laue_measured_fraction_full 0.999
_diffrn_reflns_Laue_measured_fraction_max 0.999
_diffrn_reflns_limit_h_max 18
_diffrn_reflns_limit_h_min -18
_diffrn_reflns_limit_k_max 14
_diffrn_reflns_limit_k_min -14
_diffrn_reflns_limit_l_max 49
_diffrn_reflns_limit_l_min -49
_diffrn_reflns_number 94131
_diffrn_reflns_point_group_measured_fraction_full 0.999
_diffrn_reflns_point_group_measured_fraction_max 0.999
_diffrn_reflns_theta_full 63.685
_diffrn_reflns_theta_max 63.685
_diffrn_reflns_theta_min 2.950
_diffrn_source 'sealed X-ray tube'
_diffrn_source_current 1.0
_diffrn_source_power 0.05
_diffrn_source_target Mo
_diffrn_source_type 'Incoatec I\ms'
_diffrn_source_voltage 50.0
_diffrn_standards_number 0
_exptl_absorpt_coefficient_mu 3.948
_exptl_absorpt_correction_T_max 0.7531
_exptl_absorpt_correction_T_min 0.4990
_exptl_absorpt_correction_type multi-scan
_exptl_absorpt_process_details
;
SADABS-2016/2 (Bruker,2016/2) was used for absorption correction.
wR2(int) was 0.1386 before and 0.0931 after correction.
The Ratio of minimum to maximum transmission is 0.6626.
The \l/2 correction factor is Not present.
;
_exptl_crystal_colour 'metallic dark red'
_exptl_crystal_colour_lustre metallic
_exptl_crystal_colour_modifier dark
_exptl_crystal_colour_primary red
_exptl_crystal_density_diffrn 1.306
_exptl_crystal_description block
_exptl_crystal_F_000 3328
_exptl_crystal_size_max 0.1
_exptl_crystal_size_mid 0.09
_exptl_crystal_size_min 0.08
_refine_diff_density_max 3.296
_refine_diff_density_min -1.011
_refine_diff_density_rms 0.247
_refine_ls_extinction_coef 0.0046(4)
_refine_ls_extinction_expression Fc^*^=kFc[1+0.001xFc^2^\l^3^/sin(2\q)]^-1/4^
_refine_ls_extinction_method 'SHELXL-2019/2 (Sheldrick 2019)'
_refine_ls_goodness_of_fit_ref 1.373
_refine_ls_hydrogen_treatment constr
_refine_ls_matrix_type full
_refine_ls_number_parameters 1282
_refine_ls_number_reflns 13456
_refine_ls_number_restraints 1887
_refine_ls_restrained_S_all 1.300
_refine_ls_R_factor_all 0.2393
_refine_ls_R_factor_gt 0.1578
_refine_ls_shift/su_max 0.005
_refine_ls_shift/su_mean 0.000
_refine_ls_structure_factor_coef Fsqd
_refine_ls_weighting_details 'w=1/[\s^2^(Fo^2^)+(0.2000P)^2^] where P=(Fo^2^+2Fc^2^)/3'
_refine_ls_weighting_scheme calc
_refine_ls_wR_factor_gt 0.3885
_refine_ls_wR_factor_ref 0.4709
_reflns_Friedel_coverage 0.000
_reflns_number_gt 5356
_reflns_number_total 13456
_reflns_threshold_expression 'I > 2\s(I)'
_cod_data_source_file d4dt00143e2.cif
_cod_data_source_block 20231017e
_cod_depositor_comments 'Adding full bibliography for 7715252--7715253.cif.'
_cod_database_code 7715252
_shelx_shelxl_version_number 2019/2
_shelx_space_group_comment
;
The symmetry employed for this shelxl refinement is uniquely defined
by the following loop, which should always be used as a source of
symmetry information in preference to the above space-group names.
They are only intended as comments.
;
_shelx_estimated_absorpt_t_max 0.743
_shelx_estimated_absorpt_t_min 0.694
_olex2_refinement_description
;
1. Fixed Uiso
 At 1.2 times of:
  All C(H) groups
 At 1.5 times of:
  All C(H,H,H) groups
2. Restrained distances
 C91-C76 = C91A-C76 = C97-C94 = C97A-C94A = C87A-C84A = C87-C84 = C81A-C61 =
 C81-C61 = C41-C26 = C41A-C26 = C31A-C11 = C31-C11 = C37A-C34A = C37-C34 = C47A-
 C44A = C47-C44
 1.5 with sigma of 0.01
 C98A-C97A = C98-C97 = C99A-C97A = C97A-C101 = C97-C100 = C99-C97 = C48-C47 =
 C48A-C47A = C50A-C47A = C50-C47 = C49A-C47A = C49-C47 = C90A-C87A = C90-C87 =
 C89A-C87A = C89-C87 = C88A-C87A = C88-C87 = C39A-C37A = C39-C37 = C40A-C37A =
 C38A-C37A = C38-C37 = C40-C37
 1.54 with sigma of 0.01
 C88-C89 = C88-C90 = C89-C90
 2.515 with sigma of 0.02
 C98-C99 = C98-C100 = C99-C100
 2.515 with sigma of 0.02
 C38A-C39A = C38A-C40A = C39A-C40A
 2.515 with sigma of 0.02
 C38-C39 = C38-C40 = C39-C40
 2.515 with sigma of 0.02
 C88A-C89A = C88A-C90A = C89A-C90A
 2.515 with sigma of 0.02
 C98A-C99A = C98A-C101 = C99A-C101
 2.515 with sigma of 0.02
 C48-C49 = C48-C50 = C49-C50
 2.515 with sigma of 0.02
 C48A-C49A = C48A-C50A = C49A-C50A
 2.515 with sigma of 0.02
3. Restrained planarity
 C85A, C81A, C82A, C84A, C86A, C83A, C87A, C61
 with sigma of 0.1
4. Uiso/Uaniso restraints and constraints
All non-hydrogen atoms have similar U: within 2A with sigma of 0.01 and sigma
for terminal atoms of 0.02 within 2A
5. Others
 Sof(C31A)=Sof(C32A)=Sof(H32A)=Sof(C33A)=Sof(H33A)=Sof(C34A)=Sof(C35A)=
 Sof(H35A)=Sof(C36A)=Sof(H36A)=Sof(C37A)=Sof(C40A)=Sof(H40D)=Sof(H40E)=
 Sof(H40F)=Sof(C39A)=Sof(H39D)=Sof(H39E)=Sof(H39F)=Sof(C38A)=Sof(H38D)=
 Sof(H38E)=Sof(H38F)=1-FVAR(1)
 Sof(C31)=Sof(C32)=Sof(H32)=Sof(C33)=Sof(H33)=Sof(C34)=Sof(C35)=Sof(H35)=
 Sof(C36)=Sof(H36)=Sof(C37)=Sof(C38)=Sof(H38A)=Sof(H38B)=Sof(H38C)=Sof(C39)=
 Sof(H39A)=Sof(H39B)=Sof(H39C)=Sof(C40)=Sof(H40A)=Sof(H40B)=Sof(H40C)=FVAR(1)
 Sof(C41A)=Sof(C42A)=Sof(H42A)=Sof(C43A)=Sof(H43A)=Sof(C44A)=Sof(C45A)=
 Sof(H45A)=Sof(C46A)=Sof(H46A)=Sof(C47A)=Sof(C48A)=Sof(H48D)=Sof(H48E)=
 Sof(H48F)=Sof(C49A)=Sof(H49D)=Sof(H49E)=Sof(H49F)=Sof(C50A)=Sof(H50D)=
 Sof(H50E)=Sof(H50F)=1-FVAR(2)
 Sof(C41)=Sof(C42)=Sof(H42)=Sof(C43)=Sof(H43)=Sof(C44)=Sof(C45)=Sof(H45)=
 Sof(C46)=Sof(H46)=Sof(C47)=Sof(C48)=Sof(H48A)=Sof(H48B)=Sof(H48C)=Sof(C49)=
 Sof(H49A)=Sof(H49B)=Sof(H49C)=Sof(C50)=Sof(H50A)=Sof(H50B)=Sof(H50C)=FVAR(2)
 Sof(C87A)=Sof(C88A)=Sof(H88D)=Sof(H88E)=Sof(H88F)=Sof(C89A)=Sof(H89D)=
 Sof(H89E)=Sof(H89F)=Sof(C90A)=Sof(H90D)=Sof(H90E)=Sof(H90F)=Sof(C81A)=
 Sof(C82A)=Sof(H82A)=Sof(C83A)=Sof(H83A)=Sof(C84A)=Sof(C85A)=Sof(H85A)=
 Sof(C86A)=Sof(H86A)=1-FVAR(3)
 Sof(C81)=Sof(C82)=Sof(H82)=Sof(C83)=Sof(H83)=Sof(C84)=Sof(C85)=Sof(H85)=
 Sof(C86)=Sof(H86)=Sof(C87)=Sof(C88)=Sof(H88A)=Sof(H88B)=Sof(H88C)=Sof(C89)=
 Sof(H89A)=Sof(H89B)=Sof(H89C)=Sof(C90)=Sof(H90A)=Sof(H90B)=Sof(H90C)=FVAR(3)
 Sof(C91A)=Sof(C92A)=Sof(H92A)=Sof(C93A)=Sof(H93A)=Sof(C94A)=Sof(C95A)=
 Sof(H95A)=Sof(C96A)=Sof(H96A)=Sof(C97A)=Sof(C98A)=Sof(H98D)=Sof(H98E)=
 Sof(H98F)=Sof(C99A)=Sof(H99D)=Sof(H99E)=Sof(H99F)=Sof(C101)=Sof(H10D)=
 Sof(H10E)=Sof(H10F)=1-FVAR(4)
 Sof(C91)=Sof(C92)=Sof(H92)=Sof(C93)=Sof(H93)=Sof(C94)=Sof(C95)=Sof(H95)=
 Sof(C96)=Sof(H96)=Sof(C97)=Sof(C98)=Sof(H98A)=Sof(H98B)=Sof(H98C)=Sof(C99)=
 Sof(H99A)=Sof(H99B)=Sof(H99C)=Sof(C100)=Sof(H10A)=Sof(H10B)=Sof(H10C)=FVAR(4)
 Fixed X: C89(0.839469)
6.a Riding coordinates:
 C40A(H40D,H40E,H40F)
6.b Aromatic/amide H refined with riding coordinates:
 C3(H3), C4(H4), C5(H5), C6(H6), C8(H8), C9(H9), C13(H13), C14(H14), C17(H17),
 C18(H18), C19(H19), C20(H20), C23(H23), C24(H24), C28(H28), C29(H29), C32(H32),
  C33(H33), C35(H35), C36(H36), C42(H42), C43(H43), C45(H45), C46(H46),
 C53(H53), C54(H54), C55(H55), C56(H56), C58(H58), C59(H59), C63(H63), C64(H64),
  C67(H67), C68(H68), C69(H69), C70(H70), C73(H73), C74(H74), C78(H78),
 C79(H79), C82(H82), C83(H83), C85(H85), C86(H86), C92(H92), C93(H93), C95(H95),
  C96(H96), C32A(H32A), C33A(H33A), C35A(H35A), C36A(H36A), C42A(H42A),
 C43A(H43A), C45A(H45A), C46A(H46A), C82A(H82A), C83A(H83A), C85A(H85A),
 C86A(H86A), C92A(H92A), C93A(H93A), C95A(H95A), C96A(H96A)
6.c Fitted hexagon refined as free rotating group:
 C31(C32,C33,C34,C35,C36), C41(C42,C43,C44,C45,C46), C81(C82,C83,C84,C85,C86),
 C91(C92,C93,C94,C95,C96), C31A(C32A,C33A,C34A,C35A,C36A), C41A(C42A,C43A,C44A,
 C45A,C46A), C81A(C82A,C83A,C84A,C85A,C86A), C91A(C92A,C93A,C94A,C95A,C96A)
6.d Idealised Me refined as rotating group:
 C38(H38A,H38B,H38C), C39(H39A,H39B,H39C), C40(H40A,H40B,H40C), C48(H48A,H48B,
 H48C), C49(H49A,H49B,H49C), C50(H50A,H50B,H50C), C88(H88A,H88B,H88C), C89(H89A,
 H89B,H89C), C90(H90A,H90B,H90C), C98(H98A,H98B,H98C), C99(H99A,H99B,H99C),
 C100(H10A,H10B,H10C), C39A(H39D,H39E,H39F), C38A(H38D,H38E,H38F), C48A(H48D,
 H48E,H48F), C49A(H49D,H49E,H49F), C50A(H50D,H50E,H50F), C88A(H88D,H88E,H88F),
 C89A(H89D,H89E,H89F), C90A(H90D,H90E,H90F), C98A(H98D,H98E,H98F), C99A(H99D,
 H99E,H99F), C101(H10D,H10E,H10F)
;
_olex2_submission_special_instructions 'No special instructions were received'

loop_
_space_group_symop_operation_xyz
'x, y, z'
'-x+1/2, y+1/2, -z+1/2'
'-x, -y, -z'
'x-1/2, -y-1/2, z-1/2'

loop_
_atom_site_label
_atom_site_type_symbol
_atom_site_fract_x
_atom_site_fract_y
_atom_site_fract_z
_atom_site_U_iso_or_equiv
_atom_site_adp_type
_atom_site_occupancy
_atom_site_site_symmetry_order
_atom_site_calc_flag
_atom_site_refinement_flags_posn
_atom_site_refinement_flags_adp
_atom_site_refinement_flags_occupancy
_atom_site_disorder_assembly
_atom_site_disorder_group
Pd1 Pd 0.90014(7) 0.47608(9) 0.33316(2) 0.0954(5) Uani 1 1 d . U . . .
N1 N 1.0194(8) 0.4336(10) 0.3469(3) 0.099(3) Uani 1 1 d . U . . .
N2 N 0.9285(7) 0.6239(9) 0.3488(3) 0.096(3) Uani 1 1 d . U . . .
N3 N 0.7796(8) 0.5169(10) 0.3240(3) 0.098(3) Uani 1 1 d . U . . .
N4 N 0.8647(8) 0.3226(10) 0.3241(3) 0.100(3) Uani 1 1 d . U . . .
C1 C 1.0585(10) 0.2993(12) 0.3062(4) 0.104(3) Uani 1 1 d . U . . .
C2 C 0.9821(11) 0.2441(13) 0.2954(4) 0.106(3) Uani 1 1 d . U . . .
C3 C 0.9831(11) 0.1875(13) 0.2669(4) 0.114(4) Uani 1 1 d . U . . .
H3 H 0.934687 0.149427 0.259406 0.137 Uiso 1 1 calc R U . . .
C4 C 1.0576(11) 0.1879(14) 0.2493(4) 0.120(4) Uani 1 1 d . U . . .
H4 H 1.056072 0.151838 0.230179 0.144 Uiso 1 1 calc R U . . .
C5 C 1.1317(12) 0.2398(13) 0.2598(4) 0.122(4) Uani 1 1 d . U . . .
H5 H 1.180040 0.238197 0.248234 0.146 Uiso 1 1 calc R U . . .
C6 C 1.1325(11) 0.2950(13) 0.2885(4) 0.115(4) Uani 1 1 d . U . . .
H6 H 1.182326 0.329675 0.296068 0.138 Uiso 1 1 calc R U . . .
C7 C 1.0692(10) 0.3520(13) 0.3366(4) 0.104(3) Uani 1 1 d . U . . .
C8 C 1.1433(10) 0.3344(13) 0.3575(4) 0.110(3) Uani 1 1 d . U . . .
H8 H 1.187180 0.284461 0.355114 0.132 Uiso 1 1 calc R U . . .
C9 C 1.1360(9) 0.4071(13) 0.3820(4) 0.109(3) Uani 1 1 d . U . . .
H9 H 1.173070 0.413056 0.399779 0.131 Uiso 1 1 calc R U . . .
C10 C 1.0603(10) 0.4716(12) 0.3750(4) 0.099(3) Uani 1 1 d . U . . .
C11 C 1.0394(9) 0.5702(13) 0.3896(3) 0.103(3) Uani 1 1 d D U . . .
C12 C 0.9755(10) 0.6430(13) 0.3775(3) 0.101(3) Uani 1 1 d . U . . .
C13 C 0.9673(10) 0.7559(12) 0.3859(4) 0.099(3) Uani 1 1 d . U . . .
H13 H 0.990504 0.789224 0.404013 0.119 Uiso 1 1 calc R U . . .
C14 C 0.9203(10) 0.8037(13) 0.3628(4) 0.105(3) Uani 1 1 d . U . . .
H14 H 0.904777 0.876975 0.362200 0.126 Uiso 1 1 calc R U . . .
C15 C 0.8974(9) 0.7254(13) 0.3392(4) 0.097(3) Uani 1 1 d . U . . .
C16 C 0.8586(10) 0.7462(13) 0.3086(4) 0.101(3) Uani 1 1 d . U . . .
C17 C 0.8963(10) 0.8272(13) 0.2910(4) 0.107(3) Uani 1 1 d . U . . .
H17 H 0.943700 0.865254 0.299422 0.128 Uiso 1 1 calc R U . . .
C18 C 0.8625(10) 0.8509(13) 0.2605(4) 0.112(4) Uani 1 1 d . U . . .
H18 H 0.887231 0.905923 0.249162 0.134 Uiso 1 1 calc R U . . .
C19 C 0.7956(10) 0.7962(13) 0.2475(4) 0.113(4) Uani 1 1 d . U . . .
H19 H 0.775969 0.812126 0.227078 0.135 Uiso 1 1 calc R U . . .
C20 C 0.7545(10) 0.7154(13) 0.2642(4) 0.109(4) Uani 1 1 d . U . . .
H20 H 0.706715 0.679308 0.255316 0.131 Uiso 1 1 calc R U . . .
C21 C 0.7870(10) 0.6900(13) 0.2947(4) 0.103(3) Uani 1 1 d . U . . .
C22 C 0.7415(10) 0.6098(14) 0.3118(4) 0.104(3) Uani 1 1 d . U . . .
C23 C 0.6545(10) 0.6066(13) 0.3167(4) 0.109(3) Uani 1 1 d . U . . .
H23 H 0.615036 0.659936 0.310225 0.131 Uiso 1 1 calc R U . . .
C24 C 0.6356(10) 0.5127(13) 0.3325(4) 0.106(3) Uani 1 1 d . U . . .
H24 H 0.582468 0.491490 0.338970 0.127 Uiso 1 1 calc R U . . .
C25 C 0.7128(10) 0.4559(13) 0.3369(4) 0.104(3) Uani 1 1 d . U . . .
C26 C 0.7201(8) 0.3458(13) 0.3445(3) 0.106(3) Uani 1 1 d D U . . .
C27 C 0.7905(10) 0.2826(13) 0.3364(4) 0.103(3) Uani 1 1 d . U . . .
C28 C 0.7884(10) 0.1666(13) 0.3320(4) 0.110(4) Uani 1 1 d . U . . .
H28 H 0.747436 0.119365 0.339239 0.132 Uiso 1 1 calc R U . . .
C29 C 0.8574(10) 0.1366(14) 0.3152(4) 0.115(4) Uani 1 1 d . U . . .
H29 H 0.870736 0.067357 0.308097 0.138 Uiso 1 1 calc R U . . .
C30 C 0.9039(11) 0.2363(14) 0.3113(4) 0.105(3) Uani 1 1 d . U . . .
C31 C 1.095(2) 0.617(2) 0.4164(6) 0.116(3) Uani 0.538(14) 1 d DG U P A 1
C32 C 1.182(2) 0.624(3) 0.4115(6) 0.118(4) Uani 0.538(14) 1 d G U P A 1
H32 H 1.202303 0.597777 0.392920 0.142 Uiso 0.538(14) 1 calc R U P A 1
C33 C 1.2377(16) 0.669(3) 0.4343(9) 0.123(4) Uani 0.538(14) 1 d G U P A 1
H33 H 1.295788 0.674075 0.431030 0.148 Uiso 0.538(14) 1 calc R U P A 1
C34 C 1.207(2) 0.708(3) 0.4620(7) 0.129(3) Uani 0.538(14) 1 d DG U P A 1
C35 C 1.120(2) 0.701(2) 0.4669(5) 0.125(4) Uani 0.538(14) 1 d G U P A 1
H35 H 1.099671 0.726962 0.485471 0.150 Uiso 0.538(14) 1 calc R U P A 1
C36 C 1.0642(16) 0.655(2) 0.4441(8) 0.120(4) Uani 0.538(14) 1 d G U P A 1
H36 H 1.006185 0.650664 0.447361 0.145 Uiso 0.538(14) 1 calc R U P A 1
C37 C 1.2668(13) 0.7559(18) 0.4878(4) 0.139(4) Uani 0.538(14) 1 d D U P A 1
C38 C 1.306(2) 0.859(2) 0.4733(6) 0.149(6) Uani 0.538(14) 1 d D U P A 1
H38A H 1.337683 0.837503 0.455600 0.224 Uiso 0.538(14) 1 calc R U P A 1
H38B H 1.344487 0.893330 0.488643 0.224 Uiso 0.538(14) 1 calc R U P A 1
H38C H 1.261706 0.908385 0.466558 0.224 Uiso 0.538(14) 1 calc R U P A 1
C39 C 1.228(2) 0.789(3) 0.5187(6) 0.147(6) Uani 0.538(14) 1 d D U P A 1
H39A H 1.207268 0.862723 0.517115 0.221 Uiso 0.538(14) 1 calc R U P A 1
H39B H 1.270335 0.783271 0.535679 0.221 Uiso 0.538(14) 1 calc R U P A 1
H39C H 1.180749 0.741076 0.522486 0.221 Uiso 0.538(14) 1 calc R U P A 1
C40 C 1.3408(18) 0.676(2) 0.4969(7) 0.144(7) Uani 0.538(14) 1 d D U P A 1
H40A H 1.317566 0.608605 0.504242 0.215 Uiso 0.538(14) 1 calc R U P A 1
H40B H 1.377662 0.707543 0.513198 0.215 Uiso 0.538(14) 1 calc R U P A 1
H40C H 1.372909 0.661516 0.478931 0.215 Uiso 0.538(14) 1 calc R U P A 1
C41 C 0.6516(11) 0.2897(17) 0.3619(5) 0.107(3) Uani 0.696(13) 1 d DG U P B 1
C42 C 0.5974(12) 0.2141(18) 0.3467(4) 0.108(3) Uani 0.696(13) 1 d G U P B 1
H42 H 0.602360 0.199236 0.325523 0.130 Uiso 0.696(13) 1 calc R U P B 1
C43 C 0.5357(11) 0.1608(15) 0.3631(5) 0.111(3) Uani 0.696(13) 1 d G U P B 1
H43 H 0.499492 0.110265 0.352881 0.133 Uiso 0.696(13) 1 calc R U P B 1
C44 C 0.5283(11) 0.1831(17) 0.3946(5) 0.111(3) Uani 0.696(13) 1 d DG U P B 1
C45 C 0.5825(12) 0.2586(18) 0.4098(4) 0.109(3) Uani 0.696(13) 1 d G U P B 1
H45 H 0.577505 0.273508 0.430973 0.131 Uiso 0.696(13) 1 calc R U P B 1
C46 C 0.6441(10) 0.3119(15) 0.3934(6) 0.107(3) Uani 0.696(13) 1 d G U P B 1
H46 H 0.680374 0.362481 0.403616 0.128 Uiso 0.696(13) 1 calc R U P B 1
C47 C 0.4620(9) 0.1236(13) 0.4128(4) 0.117(3) Uani 0.696(13) 1 d D U P B 1
C48 C 0.3732(12) 0.1781(17) 0.4074(5) 0.123(5) Uani 0.696(13) 1 d D U P B 1
H48A H 0.357898 0.181601 0.385328 0.185 Uiso 0.696(13) 1 calc R U P B 1
H48B H 0.375274 0.250582 0.415932 0.185 Uiso 0.696(13) 1 calc R U P B 1
H48C H 0.331315 0.135926 0.417570 0.185 Uiso 0.696(13) 1 calc R U P B 1
C49 C 0.4516(16) 0.0034(15) 0.4015(5) 0.127(6) Uani 0.696(13) 1 d D U P B 1
H49A H 0.401940 -0.027962 0.410098 0.191 Uiso 0.696(13) 1 calc R U P B 1
H49B H 0.501362 -0.037669 0.408421 0.191 Uiso 0.696(13) 1 calc R U P B 1
H49C H 0.444902 0.001734 0.379046 0.191 Uiso 0.696(13) 1 calc R U P B 1
C50 C 0.4828(15) 0.119(2) 0.4487(4) 0.128(6) Uani 0.696(13) 1 d D U P B 1
H50A H 0.489956 0.192090 0.456651 0.191 Uiso 0.696(13) 1 calc R U P B 1
H50B H 0.534598 0.078654 0.452998 0.191 Uiso 0.696(13) 1 calc R U P B 1
H50C H 0.436673 0.084214 0.458546 0.191 Uiso 0.696(13) 1 calc R U P B 1
Pd2 Pd 0.40089(7) 0.76659(9) 0.32999(3) 0.0950(5) Uani 1 1 d . U . . .
N5 N 0.4302(7) 0.6214(10) 0.3478(3) 0.102(3) Uani 1 1 d . U . . .
N6 N 0.5189(8) 0.8122(10) 0.3429(3) 0.100(3) Uani 1 1 d . U . . .
N7 N 0.3624(8) 0.9158(9) 0.3187(3) 0.096(3) Uani 1 1 d . U . . .
N8 N 0.2803(7) 0.7214(10) 0.3215(3) 0.097(3) Uani 1 1 d . U . . .
C51 C 0.3632(11) 0.4914(14) 0.3099(4) 0.104(3) Uani 1 1 d . U . . .
C52 C 0.2909(10) 0.5388(12) 0.2948(4) 0.101(3) Uani 1 1 d . U . . .
C53 C 0.2637(10) 0.5084(13) 0.2653(4) 0.104(3) Uani 1 1 d . U . . .
H53 H 0.216478 0.542041 0.255246 0.124 Uiso 1 1 calc R U . . .
C54 C 0.3067(10) 0.4272(13) 0.2505(4) 0.109(4) Uani 1 1 d . U . . .
H54 H 0.287934 0.405311 0.230397 0.130 Uiso 1 1 calc R U . . .
C55 C 0.3763(11) 0.3791(13) 0.2650(4) 0.110(4) Uani 1 1 d . U . . .
H55 H 0.405051 0.324739 0.254679 0.132 Uiso 1 1 calc R U . . .
C56 C 0.4042(10) 0.4090(12) 0.2940(4) 0.105(3) Uani 1 1 d . U . . .
H56 H 0.451619 0.374213 0.303655 0.126 Uiso 1 1 calc R U . . .
C57 C 0.3984(10) 0.5216(14) 0.3414(4) 0.105(3) Uani 1 1 d . U . . .
C58 C 0.4212(10) 0.4464(13) 0.3669(3) 0.106(3) Uani 1 1 d . U . . .
H58 H 0.408079 0.372474 0.367725 0.127 Uiso 1 1 calc R U . . .
C59 C 0.4658(11) 0.5068(13) 0.3893(4) 0.113(4) Uani 1 1 d . U . . .
H59 H 0.486945 0.481666 0.408787 0.136 Uiso 1 1 calc R U . . .
C60 C 0.4742(10) 0.6143(14) 0.3777(4) 0.109(3) Uani 1 1 d . U . . .
C61 C 0.5361(9) 0.6908(13) 0.3890(3) 0.113(3) Uani 1 1 d D U . . .
C62 C 0.5593(11) 0.7835(13) 0.3713(4) 0.107(3) Uani 1 1 d . U . . .
C63 C 0.6371(11) 0.8414(13) 0.3754(4) 0.118(4) Uani 1 1 d . U . . .
H63 H 0.676149 0.836116 0.392597 0.142 Uiso 1 1 calc R U . . .
C64 C 0.6455(11) 0.9077(13) 0.3495(4) 0.118(4) Uani 1 1 d . U . . .
H64 H 0.690701 0.954331 0.345851 0.142 Uiso 1 1 calc R U . . .
C65 C 0.5716(10) 0.8897(13) 0.3297(4) 0.109(3) Uani 1 1 d . U . . .
C66 C 0.5563(11) 0.9413(13) 0.2999(4) 0.109(3) Uani 1 1 d . U . . .
C67 C 0.6270(11) 0.9438(13) 0.2821(4) 0.114(4) Uani 1 1 d . U . . .
H67 H 0.677934 0.911878 0.289804 0.137 Uiso 1 1 calc R U . . .
C68 C 0.6228(12) 0.9932(13) 0.2531(4) 0.118(4) Uani 1 1 d . U . . .
H68 H 0.669805 0.988321 0.240914 0.142 Uiso 1 1 calc R U . . .
C69 C 0.5506(11) 1.0505(13) 0.2413(4) 0.119(4) Uani 1 1 d . U . . .
H69 H 0.549477 1.085916 0.222042 0.142 Uiso 1 1 calc R U . . .
C70 C 0.4792(11) 1.0517(12) 0.2602(4) 0.117(4) Uani 1 1 d . U . . .
H70 H 0.430327 1.090537 0.253575 0.141 Uiso 1 1 calc R U . . .
C71 C 0.4816(11) 0.9935(12) 0.2894(4) 0.106(3) Uani 1 1 d . U . . .
C72 C 0.4016(10) 1.0006(13) 0.3061(4) 0.100(3) Uani 1 1 d . U . . .
C73 C 0.3568(10) 1.1006(12) 0.3102(4) 0.101(3) Uani 1 1 d . U . . .
H73 H 0.371080 1.168997 0.302656 0.121 Uiso 1 1 calc R U . . .
C74 C 0.2891(10) 1.0756(12) 0.3274(3) 0.102(3) Uani 1 1 d . U . . .
H74 H 0.250370 1.124708 0.335092 0.122 Uiso 1 1 calc R U . . .
C75 C 0.2887(10) 0.9593(12) 0.3313(3) 0.097(3) Uani 1 1 d . U . . .
C76 C 0.2227(8) 0.8950(12) 0.3414(3) 0.099(3) Uani 1 1 d D U . . .
C77 C 0.2139(10) 0.7835(13) 0.3342(3) 0.097(3) Uani 1 1 d . U . . .
C78 C 0.1383(9) 0.7217(13) 0.3301(3) 0.102(3) Uani 1 1 d . U . . .
H78 H 0.085061 0.742962 0.336427 0.123 Uiso 1 1 calc R U . . .
C79 C 0.1549(10) 0.6267(13) 0.3155(4) 0.105(3) Uani 1 1 d . U . . .
H79 H 0.115058 0.573188 0.309575 0.126 Uiso 1 1 calc R U . . .
C80 C 0.2405(10) 0.6231(13) 0.3112(3) 0.100(3) Uani 1 1 d . U . . .
C81 C 0.584(2) 0.671(3) 0.4200(6) 0.129(4) Uani 0.355(14) 1 d DG U P C 1
C82 C 0.651(3) 0.597(3) 0.4213(7) 0.132(4) Uani 0.355(14) 1 d G U P C 1
H82 H 0.655256 0.546264 0.405202 0.159 Uiso 0.355(14) 1 calc R U P C 1
C83 C 0.710(2) 0.597(3) 0.4467(10) 0.139(4) Uani 0.355(14) 1 d G U P C 1
H83 H 0.755134 0.546829 0.447558 0.166 Uiso 0.355(14) 1 calc R U P C 1
C84 C 0.703(2) 0.672(4) 0.4708(7) 0.145(4) Uani 0.355(14) 1 d DG U P C 1
C85 C 0.636(3) 0.747(3) 0.4695(7) 0.140(4) Uani 0.355(14) 1 d G U P C 1
H85 H 0.631720 0.796921 0.485564 0.168 Uiso 0.355(14) 1 calc R U P C 1
C86 C 0.577(2) 0.746(3) 0.4441(9) 0.135(4) Uani 0.355(14) 1 d G U P C 1
H86 H 0.531842 0.796358 0.443208 0.162 Uiso 0.355(14) 1 calc R U P C 1
C87 C 0.7824(15) 0.677(3) 0.4925(7) 0.154(4) Uani 0.355(14) 1 d D U P C 1
C88 C 0.835(3) 0.574(3) 0.4855(11) 0.167(8) Uani 0.355(14) 1 d D U P C 1
H88A H 0.823050 0.518154 0.500443 0.251 Uiso 0.355(14) 1 calc R U P C 1
H88B H 0.894465 0.591278 0.487088 0.251 Uiso 0.355(14) 1 calc R U P C 1
H88C H 0.818633 0.548518 0.464770 0.251 Uiso 0.355(14) 1 calc R U P C 1
C89 C 0.839469 0.778(3) 0.4887(11) 0.170(9) Uani 0.355(14) 1 d D U P C 1
H89A H 0.898033 0.759247 0.493989 0.256 Uiso 0.355(14) 1 calc R U P C 1
H89B H 0.822135 0.835284 0.502274 0.256 Uiso 0.355(14) 1 calc R U P C 1
H89C H 0.833821 0.802911 0.467328 0.256 Uiso 0.355(14) 1 calc R U P C 1
C90 C 0.757(3) 0.672(4) 0.5267(9) 0.164(7) Uani 0.355(14) 1 d D U P C 1
H90A H 0.697670 0.692717 0.527601 0.246 Uiso 0.355(14) 1 calc R U P C 1
H90B H 0.791778 0.721413 0.539335 0.246 Uiso 0.355(14) 1 calc R U P C 1
H90C H 0.764428 0.599153 0.534564 0.246 Uiso 0.355(14) 1 calc R U P C 1
C91 C 0.1523(13) 0.945(2) 0.3592(6) 0.104(3) Uani 0.597(15) 1 d DG U P D 1
C92 C 0.0968(17) 1.026(2) 0.3477(5) 0.107(3) Uani 0.597(15) 1 d G U P D 1
H92 H 0.096016 1.046490 0.326711 0.129 Uiso 0.597(15) 1 calc R U P D 1
C93 C 0.0424(14) 1.0776(17) 0.3676(6) 0.111(4) Uani 0.597(15) 1 d G U P D 1
H93 H 0.005244 1.131859 0.359954 0.134 Uiso 0.597(15) 1 calc R U P D 1
C94 C 0.0435(15) 1.048(2) 0.3990(6) 0.115(3) Uani 0.597(15) 1 d DG U P D 1
C95 C 0.0991(18) 0.966(2) 0.4104(4) 0.110(3) Uani 0.597(15) 1 d G U P D 1
H95 H 0.099830 0.946398 0.431430 0.132 Uiso 0.597(15) 1 calc R U P D 1
C96 C 0.1535(13) 0.9153(17) 0.3905(6) 0.107(3) Uani 0.597(15) 1 d G U P D 1
H96 H 0.190602 0.861028 0.398188 0.128 Uiso 0.597(15) 1 calc R U P D 1
C97 C -0.0202(11) 1.0969(16) 0.4201(4) 0.123(4) Uani 0.597(15) 1 d D U P D 1
C98 C -0.1129(14) 1.062(2) 0.4099(6) 0.130(6) Uani 0.597(15) 1 d D U P D 1
H98A H -0.133531 1.105290 0.392319 0.195 Uiso 0.597(15) 1 calc R U P D 1
H98B H -0.149046 1.072761 0.426969 0.195 Uiso 0.597(15) 1 calc R U P D 1
H98C H -0.113457 0.986290 0.404079 0.195 Uiso 0.597(15) 1 calc R U P D 1
C99 C -0.0039(19) 1.066(2) 0.4549(5) 0.137(6) Uani 0.597(15) 1 d D U P D 1
H99A H -0.028883 0.995458 0.458546 0.205 Uiso 0.597(15) 1 calc R U P D 1
H99B H -0.029191 1.119263 0.467816 0.205 Uiso 0.597(15) 1 calc R U P D 1
H99C H 0.056613 1.062321 0.460042 0.205 Uiso 0.597(15) 1 calc R U P D 1
C100 C -0.0149(19) 1.2225(16) 0.4175(7) 0.130(6) Uani 0.597(15) 1 d D U P D 1
H10A H 0.043159 1.245628 0.421787 0.196 Uiso 0.597(15) 1 calc R U P D 1
H10B H -0.050700 1.255416 0.432289 0.196 Uiso 0.597(15) 1 calc R U P D 1
H10C H -0.033998 1.244564 0.396650 0.196 Uiso 0.597(15) 1 calc R U P D 1
C31A C 1.099(3) 0.604(3) 0.4170(7) 0.116(3) Uani 0.462(14) 1 d DG U P A 2
C32A C 1.180(3) 0.640(3) 0.4111(7) 0.118(4) Uani 0.462(14) 1 d G U P A 2
H32A H 1.200570 0.631772 0.391307 0.142 Uiso 0.462(14) 1 calc R U P A 2
C33A C 1.231(2) 0.690(3) 0.4348(10) 0.123(4) Uani 0.462(14) 1 d G U P A 2
H33A H 1.285624 0.714229 0.430869 0.148 Uiso 0.462(14) 1 calc R U P A 2
C34A C 1.201(3) 0.703(3) 0.4644(8) 0.129(3) Uani 0.462(14) 1 d DG U P A 2
C35A C 1.119(3) 0.666(3) 0.4703(6) 0.126(4) Uani 0.462(14) 1 d G U P A 2
H35A H 1.098580 0.675125 0.490162 0.151 Uiso 0.462(14) 1 calc R U P A 2
C36A C 1.068(2) 0.617(2) 0.4466(9) 0.121(4) Uani 0.462(14) 1 d G U P A 2
H36A H 1.013525 0.592668 0.450600 0.145 Uiso 0.462(14) 1 calc R U P A 2
C37A C 1.2474(16) 0.7680(19) 0.4904(5) 0.138(4) Uani 0.462(14) 1 d D U P A 2
C40A C 1.3440(18) 0.763(3) 0.4843(9) 0.148(7) Uani 0.462(14) 1 d D U P A 2
H40D H 1.366155 0.691456 0.489171 0.222 Uiso 0.462(14) 1 d R U P A 2
H40E H 1.374985 0.816216 0.496871 0.222 Uiso 0.462(14) 1 d R U P A 2
H40F H 1.350235 0.778206 0.462501 0.222 Uiso 0.462(14) 1 d R U P A 2
C39A C 1.239(2) 0.713(3) 0.5227(7) 0.141(7) Uani 0.462(14) 1 d D U P A 2
H39D H 1.181442 0.687345 0.524151 0.212 Uiso 0.462(14) 1 calc R U P A 2
H39E H 1.252071 0.765496 0.538997 0.212 Uiso 0.462(14) 1 calc R U P A 2
H39F H 1.277956 0.652936 0.524925 0.212 Uiso 0.462(14) 1 calc R U P A 2
C38A C 1.221(2) 0.889(2) 0.4925(8) 0.147(7) Uani 0.462(14) 1 d D U P A 2
H38D H 1.226777 0.924213 0.472637 0.220 Uiso 0.462(14) 1 calc R U P A 2
H38E H 1.256844 0.925335 0.508278 0.220 Uiso 0.462(14) 1 calc R U P A 2
H38F H 1.162313 0.893862 0.497897 0.220 Uiso 0.462(14) 1 calc R U P A 2
C41A C 0.649(2) 0.292(4) 0.3606(12) 0.107(3) Uani 0.304(13) 1 d DG U P B 2
C42A C 0.579(3) 0.238(4) 0.3463(9) 0.107(4) Uani 0.304(13) 1 d G U P B 2
H42A H 0.569580 0.239803 0.324647 0.129 Uiso 0.304(13) 1 calc R U P B 2
C43A C 0.522(2) 0.183(4) 0.3645(12) 0.110(4) Uani 0.304(13) 1 d G U P B 2
H43A H 0.475079 0.147285 0.354898 0.132 Uiso 0.304(13) 1 calc R U P B 2
C44A C 0.536(3) 0.181(4) 0.3969(12) 0.112(3) Uani 0.304(13) 1 d DG U P B 2
C45A C 0.606(3) 0.234(4) 0.4112(9) 0.110(4) Uani 0.304(13) 1 d G U P B 2
H45A H 0.615491 0.232635 0.432847 0.131 Uiso 0.304(13) 1 calc R U P B 2
C46A C 0.663(2) 0.290(4) 0.3930(13) 0.108(4) Uani 0.304(13) 1 d G U P B 2
H46A H 0.709993 0.325153 0.402596 0.130 Uiso 0.304(13) 1 calc R U P B 2
C47A C 0.4765(18) 0.121(3) 0.4174(7) 0.118(4) Uani 0.304(13) 1 d D U P B 2
C48A C 0.408(3) 0.051(4) 0.3996(11) 0.125(7) Uani 0.304(13) 1 d D U P B 2
H48D H 0.371008 0.096611 0.386651 0.188 Uiso 0.304(13) 1 calc R U P B 2
H48E H 0.375367 0.012420 0.414309 0.188 Uiso 0.304(13) 1 calc R U P B 2
H48F H 0.435713 -0.001022 0.386634 0.188 Uiso 0.304(13) 1 calc R U P B 2
C49A C 0.537(3) 0.048(4) 0.4379(11) 0.125(7) Uani 0.304(13) 1 d D U P B 2
H49D H 0.532003 0.065237 0.459577 0.187 Uiso 0.304(13) 1 calc R U P B 2
H49E H 0.595283 0.060406 0.432587 0.187 Uiso 0.304(13) 1 calc R U P B 2
H49F H 0.522721 -0.027181 0.434241 0.187 Uiso 0.304(13) 1 calc R U P B 2
C50A C 0.431(3) 0.200(3) 0.4390(11) 0.125(6) Uani 0.304(13) 1 d D U P B 2
H50D H 0.453909 0.272645 0.436837 0.188 Uiso 0.304(13) 1 calc R U P B 2
H50E H 0.440609 0.176907 0.460374 0.188 Uiso 0.304(13) 1 calc R U P B 2
H50F H 0.370975 0.200929 0.433352 0.188 Uiso 0.304(13) 1 calc R U P B 2
C87A C 0.7514(13) 0.6589(17) 0.5030(4) 0.155(4) Uani 0.645(14) 1 d D U P C 2
C88A C 0.8443(15) 0.616(2) 0.5020(7) 0.166(7) Uani 0.645(14) 1 d D U P C 2
H88D H 0.874620 0.659993 0.487669 0.249 Uiso 0.645(14) 1 calc R U P C 2
H88E H 0.843404 0.541760 0.495127 0.249 Uiso 0.645(14) 1 calc R U P C 2
H88F H 0.872322 0.621073 0.522529 0.249 Uiso 0.645(14) 1 calc R U P C 2
C89A C 0.7569(19) 0.7792(16) 0.5145(7) 0.164(7) Uani 0.645(14) 1 d D U P C 2
H89D H 0.791232 0.782878 0.533803 0.246 Uiso 0.645(14) 1 calc R U P C 2
H89E H 0.700417 0.805792 0.517681 0.246 Uiso 0.645(14) 1 calc R U P C 2
H89F H 0.782348 0.823359 0.498981 0.246 Uiso 0.645(14) 1 calc R U P C 2
C90A C 0.7069(18) 0.592(2) 0.5280(6) 0.177(8) Uani 0.645(14) 1 d D U P C 2
H90D H 0.707746 0.515828 0.522523 0.265 Uiso 0.645(14) 1 calc R U P C 2
H90E H 0.648705 0.615772 0.528844 0.265 Uiso 0.645(14) 1 calc R U P C 2
H90F H 0.736544 0.602268 0.548063 0.265 Uiso 0.645(14) 1 calc R U P C 2
C81A C 0.5928(13) 0.6727(14) 0.4179(4) 0.128(3) Uani 0.645(14) 1 d DG U P C 2
C82A C 0.6753(15) 0.6323(17) 0.4163(4) 0.133(4) Uani 0.645(14) 1 d G U P C 2
H82A H 0.694620 0.610455 0.397106 0.160 Uiso 0.645(14) 1 calc R U P C 2
C83A C 0.7290(10) 0.6245(17) 0.4433(5) 0.140(4) Uani 0.645(14) 1 d G U P C 2
H83A H 0.784267 0.597431 0.442181 0.167 Uiso 0.645(14) 1 calc R U P C 2
C84A C 0.7002(14) 0.6571(15) 0.4719(4) 0.145(4) Uani 0.645(14) 1 d DG U P C 2
C85A C 0.6177(16) 0.6975(17) 0.4736(4) 0.141(4) Uani 0.645(14) 1 d G U P C 2
H85A H 0.598414 0.719339 0.492746 0.169 Uiso 0.645(14) 1 calc R U P C 2
C86A C 0.5640(11) 0.7053(16) 0.4466(5) 0.134(4) Uani 0.645(14) 1 d G U P C 2
H86A H 0.508765 0.732364 0.447671 0.161 Uiso 0.645(14) 1 calc R U P C 2
C91A C 0.1575(19) 0.947(3) 0.3611(9) 0.104(3) Uani 0.403(15) 1 d DG U P D 2
C92A C 0.089(2) 1.002(3) 0.3463(7) 0.107(4) Uani 0.403(15) 1 d G U P D 2
H92A H 0.082889 1.004828 0.324493 0.129 Uiso 0.403(15) 1 calc R U P D 2
C93A C 0.0283(19) 1.052(3) 0.3639(10) 0.111(4) Uani 0.403(15) 1 d G U P D 2
H93A H -0.017768 1.089016 0.353986 0.133 Uiso 0.403(15) 1 calc R U P D 2
C94A C 0.037(2) 1.048(3) 0.3964(9) 0.115(3) Uani 0.403(15) 1 d DG U P D 2
C95A C 0.106(3) 0.994(3) 0.4113(7) 0.112(4) Uani 0.403(15) 1 d G U P D 2
H95A H 0.111504 0.990703 0.433050 0.134 Uiso 0.403(15) 1 calc R U P D 2
C96A C 0.1661(19) 0.943(3) 0.3936(10) 0.107(4) Uani 0.403(15) 1 d G U P D 2
H96A H 0.212162 0.906514 0.403558 0.129 Uiso 0.403(15) 1 calc R U P D 2
C97A C -0.0238(15) 1.103(2) 0.4177(6) 0.123(4) Uani 0.403(15) 1 d D U P D 2
C98A C -0.086(3) 1.016(3) 0.4294(11) 0.136(6) Uani 0.403(15) 1 d D U P D 2
H98D H -0.102156 0.966463 0.412694 0.203 Uiso 0.403(15) 1 calc R U P D 2
H98E H -0.136532 1.051825 0.436174 0.203 Uiso 0.403(15) 1 calc R U P D 2
H98F H -0.058992 0.976592 0.446619 0.203 Uiso 0.403(15) 1 calc R U P D 2
C99A C 0.028(2) 1.151(4) 0.4463(9) 0.132(6) Uani 0.403(15) 1 d D U P D 2
H99D H 0.058230 1.093931 0.457465 0.198 Uiso 0.403(15) 1 calc R U P D 2
H99E H -0.010630 1.185959 0.459827 0.198 Uiso 0.403(15) 1 calc R U P D 2
H99F H 0.067710 1.203961 0.439281 0.198 Uiso 0.403(15) 1 calc R U P D 2
C101 C -0.076(3) 1.196(3) 0.4016(8) 0.130(6) Uani 0.403(15) 1 d D U P D 2
H10D H -0.038075 1.254229 0.396462 0.195 Uiso 0.403(15) 1 calc R U P D 2
H10E H -0.116936 1.223129 0.415518 0.195 Uiso 0.403(15) 1 calc R U P D 2
H10F H -0.105389 1.169455 0.382768 0.195 Uiso 0.403(15) 1 calc R U P D 2

loop_
_atom_site_aniso_label
_atom_site_aniso_U_11
_atom_site_aniso_U_22
_atom_site_aniso_U_33
_atom_site_aniso_U_23
_atom_site_aniso_U_13
_atom_site_aniso_U_12
Pd1 0.0813(9) 0.0957(9) 0.1078(9) -0.0034(6) -0.0068(6) 0.0016(6)
N1 0.087(5) 0.101(5) 0.107(5) 0.002(5) -0.005(5) 0.001(5)
N2 0.081(5) 0.099(5) 0.106(5) 0.002(5) -0.003(5) 0.008(5)
N3 0.084(5) 0.103(5) 0.106(5) -0.011(5) -0.002(5) -0.004(5)
N4 0.081(5) 0.103(5) 0.114(5) 0.004(5) 0.004(5) 0.002(5)
C1 0.089(6) 0.107(6) 0.114(7) 0.000(6) -0.002(6) 0.007(6)
C2 0.092(6) 0.107(6) 0.117(7) -0.001(6) -0.001(6) 0.010(6)
C3 0.101(7) 0.120(7) 0.121(8) -0.004(7) -0.006(7) 0.006(7)
C4 0.106(8) 0.124(8) 0.129(8) -0.011(7) -0.001(7) 0.010(7)
C5 0.104(8) 0.128(8) 0.133(8) -0.004(7) 0.002(7) 0.014(7)
C6 0.097(7) 0.118(7) 0.129(8) -0.003(7) 0.005(7) 0.009(7)
C7 0.086(6) 0.110(6) 0.115(6) 0.006(6) -0.006(6) 0.001(6)
C8 0.084(7) 0.118(7) 0.125(8) 0.004(6) -0.014(6) 0.009(6)
C9 0.084(7) 0.114(7) 0.126(7) 0.002(6) -0.016(6) 0.008(6)
C10 0.086(6) 0.104(6) 0.107(6) 0.004(5) -0.004(5) 0.004(5)
C11 0.094(6) 0.112(6) 0.102(6) -0.001(5) -0.005(5) 0.002(5)
C12 0.089(6) 0.110(6) 0.103(6) -0.004(6) 0.002(5) 0.003(5)
C13 0.090(7) 0.099(7) 0.108(7) -0.014(6) 0.002(6) 0.010(6)
C14 0.094(7) 0.102(7) 0.117(7) -0.015(6) 0.001(6) 0.002(6)
C15 0.088(6) 0.096(6) 0.108(6) -0.005(5) -0.003(5) 0.002(5)
C16 0.089(6) 0.102(6) 0.109(6) -0.001(6) -0.002(6) 0.007(5)
C17 0.094(7) 0.113(7) 0.113(7) 0.008(7) 0.006(6) 0.005(6)
C18 0.103(8) 0.113(8) 0.120(8) 0.016(7) 0.012(7) 0.004(7)
C19 0.106(8) 0.117(8) 0.115(8) 0.014(7) 0.002(7) 0.004(7)
C20 0.099(7) 0.115(7) 0.113(8) 0.000(7) 0.000(6) 0.007(7)
C21 0.091(6) 0.107(6) 0.110(6) -0.005(6) 0.000(6) 0.016(6)
C22 0.090(6) 0.109(6) 0.114(6) -0.008(6) 0.007(6) 0.009(6)
C23 0.089(7) 0.113(7) 0.124(7) -0.008(6) 0.002(7) 0.005(7)
C24 0.084(7) 0.111(7) 0.122(7) -0.004(6) 0.001(6) 0.006(6)
C25 0.088(6) 0.109(6) 0.114(6) -0.006(6) -0.001(5) 0.003(6)
C26 0.090(6) 0.109(6) 0.119(6) -0.002(5) 0.003(5) -0.004(5)
C27 0.085(6) 0.101(6) 0.124(6) -0.001(6) 0.006(6) 0.002(6)
C28 0.087(7) 0.102(7) 0.142(8) 0.000(7) 0.008(6) 0.006(7)
C29 0.094(7) 0.116(7) 0.136(8) 0.000(7) 0.007(7) 0.001(7)
C30 0.089(6) 0.106(6) 0.120(6) 0.009(6) -0.001(6) 0.005(6)
C31 0.113(6) 0.125(7) 0.108(6) -0.002(6) -0.011(6) 0.004(6)
C32 0.114(7) 0.127(7) 0.111(6) -0.003(6) -0.013(6) 0.006(6)
C33 0.118(7) 0.133(7) 0.117(6) -0.005(6) -0.015(6) 0.004(6)
C34 0.125(6) 0.139(7) 0.120(6) -0.007(6) -0.018(6) 0.005(6)
C35 0.124(7) 0.135(8) 0.115(6) -0.005(6) -0.012(6) 0.004(7)
C36 0.120(7) 0.129(8) 0.111(6) -0.003(7) -0.007(6) 0.005(7)
C37 0.133(8) 0.150(8) 0.130(7) -0.009(7) -0.021(7) 0.006(7)
C38 0.140(12) 0.156(12) 0.146(12) -0.011(11) -0.032(11) 0.005(12)
C39 0.148(12) 0.153(13) 0.137(12) -0.008(12) -0.023(11) 0.004(12)
C40 0.131(13) 0.156(14) 0.137(13) -0.003(12) -0.041(12) 0.007(12)
C41 0.092(6) 0.114(6) 0.115(6) -0.001(5) 0.008(5) -0.005(5)
C42 0.094(7) 0.117(7) 0.113(6) -0.002(6) 0.010(6) -0.007(6)
C43 0.098(7) 0.118(7) 0.116(6) -0.004(6) 0.007(6) -0.002(6)
C44 0.100(6) 0.119(6) 0.115(6) 0.000(5) 0.006(5) -0.001(5)
C45 0.097(7) 0.116(7) 0.114(6) -0.002(6) 0.005(6) -0.004(6)
C46 0.092(7) 0.114(7) 0.114(6) -0.002(6) 0.008(6) -0.003(6)
C47 0.106(7) 0.125(7) 0.120(7) -0.002(6) 0.009(6) 0.000(6)
C48 0.110(11) 0.134(11) 0.128(10) -0.002(10) 0.021(10) -0.004(10)
C49 0.119(12) 0.129(12) 0.136(11) -0.002(11) 0.018(11) 0.008(11)
C50 0.118(11) 0.137(11) 0.129(11) 0.005(10) 0.018(10) -0.001(10)
Pd2 0.0816(9) 0.0948(8) 0.1070(9) 0.0037(6) -0.0064(6) 0.0000(6)
N5 0.087(5) 0.103(5) 0.115(5) 0.003(5) -0.006(5) -0.012(5)
N6 0.092(5) 0.099(5) 0.109(5) 0.000(5) -0.003(5) 0.005(5)
N7 0.085(5) 0.090(5) 0.111(5) -0.003(5) 0.004(5) -0.007(5)
N8 0.081(5) 0.107(5) 0.100(5) -0.001(5) -0.002(5) 0.011(5)
C51 0.093(6) 0.113(6) 0.106(6) 0.007(6) -0.003(6) -0.010(6)
C52 0.088(6) 0.106(6) 0.107(6) 0.004(6) -0.001(5) -0.004(5)
C53 0.087(7) 0.112(7) 0.109(7) -0.005(6) -0.012(6) -0.007(6)
C54 0.103(8) 0.112(8) 0.109(8) -0.003(6) -0.003(7) -0.013(7)
C55 0.111(8) 0.103(7) 0.116(8) -0.006(7) -0.001(7) -0.005(6)
C56 0.103(7) 0.104(7) 0.107(7) 0.006(6) -0.005(6) -0.007(6)
C57 0.091(6) 0.111(6) 0.112(6) 0.002(6) -0.006(5) -0.011(6)
C58 0.098(7) 0.105(7) 0.112(7) 0.010(6) -0.008(6) -0.011(6)
C59 0.107(7) 0.114(7) 0.117(7) 0.015(7) -0.005(6) -0.002(7)
C60 0.098(6) 0.109(6) 0.117(6) 0.001(6) -0.009(6) 0.000(6)
C61 0.101(6) 0.119(6) 0.115(6) -0.009(5) -0.025(5) 0.005(5)
C62 0.096(6) 0.106(6) 0.116(6) -0.001(6) -0.013(6) 0.005(6)
C63 0.110(8) 0.110(7) 0.131(8) -0.005(7) -0.017(7) -0.003(7)
C64 0.109(8) 0.106(7) 0.137(8) -0.009(7) -0.017(7) -0.012(7)
C65 0.100(6) 0.102(6) 0.124(7) -0.006(6) -0.008(6) -0.008(6)
C66 0.100(7) 0.102(6) 0.124(7) 0.000(6) -0.003(6) -0.013(6)
C67 0.105(8) 0.104(7) 0.134(8) 0.003(7) 0.011(7) -0.010(7)
C68 0.113(8) 0.107(8) 0.136(8) 0.005(7) 0.019(7) -0.010(7)
C69 0.118(9) 0.110(7) 0.129(8) 0.003(7) 0.013(7) -0.008(7)
C70 0.114(8) 0.106(7) 0.132(8) 0.001(7) 0.005(7) -0.011(7)
C71 0.098(6) 0.099(6) 0.121(7) -0.003(6) -0.003(6) -0.010(6)
C72 0.097(6) 0.088(6) 0.115(6) 0.003(6) 0.001(6) -0.003(6)
C73 0.101(7) 0.080(6) 0.121(7) 0.012(6) 0.007(6) 0.005(6)
C74 0.101(7) 0.085(6) 0.118(7) 0.005(6) 0.000(6) 0.005(6)
C75 0.089(6) 0.093(6) 0.109(6) 0.006(5) -0.003(5) 0.000(5)
C76 0.086(6) 0.105(6) 0.105(6) 0.002(5) -0.002(5) 0.000(5)
C77 0.078(6) 0.112(6) 0.100(6) 0.004(6) -0.004(5) 0.001(5)
C78 0.074(6) 0.119(7) 0.115(7) 0.002(6) 0.007(6) -0.005(6)
C79 0.081(7) 0.119(7) 0.114(7) -0.003(6) 0.006(6) -0.008(7)
C80 0.083(6) 0.107(6) 0.109(6) -0.003(5) -0.002(5) -0.001(6)
C81 0.119(7) 0.139(7) 0.124(6) -0.012(6) -0.027(6) 0.008(6)
C82 0.122(8) 0.144(8) 0.126(7) -0.012(7) -0.030(6) 0.013(7)
C83 0.130(8) 0.151(8) 0.130(7) -0.013(7) -0.032(7) 0.016(7)
C84 0.137(7) 0.158(8) 0.134(7) -0.013(7) -0.033(6) 0.016(7)
C85 0.133(8) 0.153(8) 0.130(7) -0.013(7) -0.028(7) 0.012(7)
C86 0.127(8) 0.147(8) 0.126(7) -0.012(7) -0.026(6) 0.009(7)
C87 0.146(9) 0.168(9) 0.143(8) -0.014(8) -0.035(7) 0.017(8)
C88 0.160(14) 0.183(14) 0.154(14) -0.017(14) -0.036(13) 0.020(13)
C89 0.166(17) 0.182(17) 0.156(16) -0.017(16) -0.039(15) 0.005(16)
C90 0.155(12) 0.179(13) 0.153(12) -0.013(12) -0.040(11) 0.016(12)
C91 0.095(6) 0.104(6) 0.112(6) -0.003(5) 0.003(5) -0.001(5)
C92 0.099(7) 0.108(7) 0.115(6) -0.003(6) 0.003(6) 0.000(6)
C93 0.101(7) 0.113(7) 0.119(7) -0.004(6) 0.004(6) 0.001(6)
C94 0.105(6) 0.117(6) 0.122(6) -0.007(5) 0.008(5) 0.002(5)
C95 0.103(7) 0.110(7) 0.118(6) -0.006(6) 0.002(6) -0.001(6)
C96 0.099(7) 0.107(7) 0.114(6) -0.001(6) -0.001(6) -0.001(6)
C97 0.114(7) 0.126(7) 0.130(7) -0.011(7) 0.011(6) 0.005(6)
C98 0.115(11) 0.141(11) 0.133(11) -0.011(11) 0.006(10) 0.010(11)
C99 0.127(12) 0.146(12) 0.138(11) -0.014(11) 0.013(11) 0.008(11)
C100 0.122(12) 0.130(11) 0.141(12) -0.019(11) 0.021(10) 0.008(11)
C31A 0.113(6) 0.124(7) 0.108(6) -0.002(6) -0.011(6) 0.004(6)
C32A 0.114(7) 0.127(7) 0.111(6) -0.003(6) -0.013(6) 0.006(6)
C33A 0.119(7) 0.132(7) 0.116(6) -0.005(6) -0.015(6) 0.005(6)
C34A 0.125(7) 0.139(7) 0.120(6) -0.007(6) -0.017(6) 0.005(6)
C35A 0.124(7) 0.135(8) 0.115(7) -0.005(7) -0.012(6) 0.004(7)
C36A 0.120(7) 0.130(8) 0.111(6) -0.005(7) -0.009(6) 0.005(7)
C37A 0.133(8) 0.148(8) 0.129(7) -0.010(7) -0.021(7) 0.007(7)
C40A 0.136(12) 0.158(13) 0.146(12) -0.014(12) -0.031(12) -0.001(12)
C39A 0.140(13) 0.148(14) 0.131(13) -0.010(13) -0.024(12) 0.010(13)
C38A 0.144(12) 0.157(12) 0.135(12) -0.011(12) -0.029(11) 0.005(12)
C41A 0.092(6) 0.114(6) 0.115(6) -0.002(6) 0.008(5) -0.005(6)
C42A 0.094(7) 0.115(7) 0.114(6) -0.002(6) 0.008(6) -0.004(6)
C43A 0.097(7) 0.118(7) 0.115(6) -0.002(6) 0.007(6) -0.003(6)
C44A 0.100(6) 0.120(6) 0.116(6) -0.001(6) 0.007(5) -0.002(6)
C45A 0.097(7) 0.117(7) 0.114(6) -0.002(6) 0.007(6) -0.002(6)
C46A 0.095(7) 0.116(7) 0.115(6) -0.002(6) 0.007(6) -0.005(6)
C47A 0.107(7) 0.126(7) 0.121(7) -0.001(7) 0.010(7) 0.000(6)
C48A 0.112(12) 0.135(12) 0.130(12) 0.003(12) 0.014(11) -0.003(11)
C49A 0.114(13) 0.130(14) 0.130(13) -0.002(13) 0.012(13) 0.001(13)
C50A 0.111(12) 0.133(12) 0.133(12) 0.001(12) 0.013(11) 0.003(11)
C87A 0.147(8) 0.169(9) 0.144(8) -0.014(8) -0.033(7) 0.017(8)
C88A 0.156(12) 0.181(13) 0.155(12) -0.023(11) -0.040(11) 0.029(11)
C89A 0.157(13) 0.174(13) 0.155(12) -0.020(12) -0.039(11) 0.014(12)
C90A 0.170(16) 0.191(16) 0.162(15) 0.001(14) -0.050(14) 0.019(14)
C81A 0.118(7) 0.138(7) 0.123(6) -0.012(6) -0.026(6) 0.008(6)
C82A 0.124(8) 0.144(8) 0.127(7) -0.012(7) -0.029(6) 0.015(7)
C83A 0.131(8) 0.153(8) 0.130(7) -0.012(7) -0.032(6) 0.018(7)
C84A 0.138(7) 0.159(7) 0.133(7) -0.013(6) -0.034(6) 0.016(6)
C85A 0.134(8) 0.154(8) 0.130(7) -0.011(7) -0.026(6) 0.011(7)
C86A 0.127(7) 0.146(8) 0.125(7) -0.012(7) -0.024(6) 0.007(7)
C91A 0.095(6) 0.105(6) 0.113(6) -0.002(6) 0.002(5) -0.001(6)
C92A 0.099(7) 0.108(7) 0.115(6) -0.003(6) 0.003(6) -0.001(6)
C93A 0.101(7) 0.113(7) 0.118(7) -0.004(6) 0.003(6) 0.000(6)
C94A 0.105(6) 0.117(6) 0.122(6) -0.007(6) 0.007(5) 0.002(6)
C95A 0.103(7) 0.113(7) 0.118(7) -0.003(6) 0.003(6) 0.000(6)
C96A 0.099(7) 0.107(7) 0.115(7) 0.000(6) 0.000(6) -0.001(6)
C97A 0.114(7) 0.126(7) 0.130(7) -0.011(7) 0.011(6) 0.005(7)
C98A 0.127(12) 0.143(12) 0.138(12) -0.012(11) 0.017(11) 0.009(11)
C99A 0.121(12) 0.137(12) 0.138(12) -0.017(11) 0.012(11) 0.003(11)
C101 0.118(12) 0.135(12) 0.137(12) -0.015(11) 0.007(11) 0.017(11)

loop_
_atom_type_symbol
_atom_type_description
_atom_type_scat_dispersion_real
_atom_type_scat_dispersion_imag
_atom_type_scat_source
C C 0.0181 0.0091 'International Tables Vol C Tables 4.2.6.8 and 6.1.1.4'
H H 0.0000 0.0000 'International Tables Vol C Tables 4.2.6.8 and 6.1.1.4'
N N 0.0311 0.0180 'International Tables Vol C Tables 4.2.6.8 and 6.1.1.4'
Pd Pd 0.1215 3.9337 'International Tables Vol C Tables 4.2.6.8 and 6.1.1.4'

loop_
_geom_angle_atom_site_label_1
_geom_angle_atom_site_label_2
_geom_angle_atom_site_label_3
_geom_angle
_geom_angle_site_symmetry_1
_geom_angle_site_symmetry_3
_geom_angle_publ_flag
N2 Pd1 N1 87.3(5) . . ?
N2 Pd1 N4 170.8(5) . . ?
N3 Pd1 N1 174.3(5) . . ?
N3 Pd1 N2 91.6(5) . . ?
N3 Pd1 N4 87.1(5) . . ?
N4 Pd1 N1 93.2(5) . . ?
C7 N1 Pd1 130.0(10) . . ?
C7 N1 C10 106.3(13) . . ?
C10 N1 Pd1 122.3(10) . . ?
C12 N2 Pd1 122.8(10) . . ?
C15 N2 Pd1 130.9(10) . . ?
C15 N2 C12 105.3(12) . . ?
C22 N3 Pd1 132.5(11) . . ?
C22 N3 C25 105.6(13) . . ?
C25 N3 Pd1 120.5(10) . . ?
C27 N4 Pd1 119.2(10) . . ?
C30 N4 Pd1 133.4(11) . . ?
C30 N4 C27 106.7(13) . . ?
C2 C1 C7 123.3(16) . . ?
C6 C1 C2 120.2(16) . . ?
C6 C1 C7 116.2(15) . . ?
C1 C2 C30 126.9(16) . . ?
C3 C2 C1 117.5(16) . . ?
C3 C2 C30 115.5(16) . . ?
C2 C3 H3 119.7 . . ?
C2 C3 C4 120.5(16) . . ?
C4 C3 H3 119.7 . . ?
C3 C4 H4 118.9 . . ?
C5 C4 C3 122.1(17) . . ?
C5 C4 H4 118.9 . . ?
C4 C5 H5 120.9 . . ?
C4 C5 C6 118.1(18) . . ?
C6 C5 H5 120.9 . . ?
C1 C6 H6 119.3 . . ?
C5 C6 C1 121.4(17) . . ?
C5 C6 H6 119.3 . . ?
N1 C7 C1 125.6(14) . . ?
N1 C7 C8 111.4(15) . . ?
C8 C7 C1 122.3(15) . . ?
C7 C8 H8 127.1 . . ?
C9 C8 C7 105.9(15) . . ?
C9 C8 H8 127.1 . . ?
C8 C9 H9 126.2 . . ?
C8 C9 C10 107.5(14) . . ?
C10 C9 H9 126.2 . . ?
N1 C10 C9 108.7(14) . . ?
C11 C10 N1 123.8(13) . . ?
C11 C10 C9 126.2(14) . . ?
C10 C11 C12 124.0(11) . . ?
C10 C11 C31 121.4(18) . . ?
C10 C11 C31A 115.6(18) . . ?
C12 C11 C31 113.7(17) . . ?
C12 C11 C31A 119.9(19) . . ?
N2 C12 C11 122.2(13) . . ?
N2 C12 C13 109.1(14) . . ?
C11 C12 C13 126.0(14) . . ?
C12 C13 H13 126.5 . . ?
C14 C13 C12 107.0(15) . . ?
C14 C13 H13 126.5 . . ?
C13 C14 H14 125.3 . . ?
C13 C14 C15 109.5(15) . . ?
C15 C14 H14 125.3 . . ?
N2 C15 C14 109.0(14) . . ?
N2 C15 C16 123.4(14) . . ?
C14 C15 C16 127.1(15) . . ?
C17 C16 C15 116.6(15) . . ?
C17 C16 C21 118.1(16) . . ?
C21 C16 C15 125.4(16) . . ?
C16 C17 H17 120.1 . . ?
C16 C17 C18 119.7(16) . . ?
C18 C17 H17 120.1 . . ?
C17 C18 H18 119.2 . . ?
C19 C18 C17 121.6(17) . . ?
C19 C18 H18 119.2 . . ?
C18 C19 H19 119.5 . . ?
C18 C19 C20 121.1(17) . . ?
C20 C19 H19 119.5 . . ?
C19 C20 H20 120.7 . . ?
C19 C20 C21 118.5(17) . . ?
C21 C20 H20 120.7 . . ?
C16 C21 C22 121.5(15) . . ?
C20 C21 C16 121.0(17) . . ?
C20 C21 C22 117.4(16) . . ?
N3 C22 C21 122.7(15) . . ?
N3 C22 C23 109.0(15) . . ?
C23 C22 C21 128.0(16) . . ?
C22 C23 H23 125.1 . . ?
C24 C23 C22 109.9(16) . . ?
C24 C23 H23 125.1 . . ?
C23 C24 H24 127.1 . . ?
C23 C24 C25 105.7(15) . . ?
C25 C24 H24 127.1 . . ?
C24 C25 N3 109.7(14) . . ?
C26 C25 N3 123.3(14) . . ?
C26 C25 C24 124.9(16) . . ?
C25 C26 C27 121.9(12) . . ?
C25 C26 C41 120.6(16) . . ?
C25 C26 C41A 119(2) . . ?
C27 C26 C41 117.5(15) . . ?
C27 C26 C41A 119(2) . . ?
N4 C27 C26 125.7(14) . . ?
N4 C27 C28 108.2(14) . . ?
C26 C27 C28 124.4(15) . . ?
C27 C28 H28 125.7 . . ?
C29 C28 C27 108.6(16) . . ?
C29 C28 H28 125.7 . . ?
C28 C29 H29 127.7 . . ?
C28 C29 C30 104.7(16) . . ?
C30 C29 H29 127.7 . . ?
N4 C30 C2 123.9(16) . . ?
N4 C30 C29 111.7(15) . . ?
C29 C30 C2 124.3(16) . . ?
C32 C31 C11 116(3) . . ?
C32 C31 C36 120.0 . . ?
C36 C31 C11 124(3) . . ?
C31 C32 H32 120.0 . . ?
C31 C32 C33 120.0 . . ?
C33 C32 H32 120.0 . . ?
C32 C33 H33 120.0 . . ?
C32 C33 C34 120.0 . . ?
C34 C33 H33 120.0 . . ?
C33 C34 C37 121(3) . . ?
C35 C34 C33 120.0 . . ?
C35 C34 C37 119(3) . . ?
C34 C35 H35 120.0 . . ?
C36 C35 C34 120.0 . . ?
C36 C35 H35 120.0 . . ?
C31 C36 H36 120.0 . . ?
C35 C36 C31 120.0 . . ?
C35 C36 H36 120.0 . . ?
C34 C37 C38 106(2) . . ?
C34 C37 C39 117(3) . . ?
C34 C37 C40 111(2) . . ?
C38 C37 C40 107.7(13) . . ?
C39 C37 C38 108.7(13) . . ?
C39 C37 C40 106.2(12) . . ?
C37 C38 H38A 109.5 . . ?
C37 C38 H38B 109.5 . . ?
C37 C38 H38C 109.5 . . ?
H38A C38 H38B 109.5 . . ?
H38A C38 H38C 109.5 . . ?
H38B C38 H38C 109.5 . . ?
C37 C39 H39A 109.5 . . ?
C37 C39 H39B 109.5 . . ?
C37 C39 H39C 109.5 . . ?
H39A C39 H39B 109.5 . . ?
H39A C39 H39C 109.5 . . ?
H39B C39 H39C 109.5 . . ?
C37 C40 H40A 109.5 . . ?
C37 C40 H40B 109.5 . . ?
C37 C40 H40C 109.5 . . ?
H40A C40 H40B 109.5 . . ?
H40A C40 H40C 109.5 . . ?
H40B C40 H40C 109.5 . . ?
C42 C41 C26 120.4(17) . . ?
C42 C41 C46 120.0 . . ?
C46 C41 C26 119.5(17) . . ?
C41 C42 H42 120.0 . . ?
C41 C42 C43 120.0 . . ?
C43 C42 H42 120.0 . . ?
C42 C43 H43 120.0 . . ?
C42 C43 C44 120.0 . . ?
C44 C43 H43 120.0 . . ?
C43 C44 C47 120.1(17) . . ?
C45 C44 C43 120.0 . . ?
C45 C44 C47 119.9(17) . . ?
C44 C45 H45 120.0 . . ?
C44 C45 C46 120.0 . . ?
C46 C45 H45 120.0 . . ?
C41 C46 H46 120.0 . . ?
C45 C46 C41 120.0 . . ?
C45 C46 H46 120.0 . . ?
C44 C47 C48 110.7(16) . . ?
C44 C47 C49 111.0(17) . . ?
C44 C47 C50 114.4(16) . . ?
C48 C47 C49 106.6(11) . . ?
C48 C47 C50 107.1(11) . . ?
C50 C47 C49 106.6(11) . . ?
C47 C48 H48A 109.5 . . ?
C47 C48 H48B 109.5 . . ?
C47 C48 H48C 109.5 . . ?
H48A C48 H48B 109.5 . . ?
H48A C48 H48C 109.5 . . ?
H48B C48 H48C 109.5 . . ?
C47 C49 H49A 109.5 . . ?
C47 C49 H49B 109.5 . . ?
C47 C49 H49C 109.5 . . ?
H49A C49 H49B 109.5 . . ?
H49A C49 H49C 109.5 . . ?
H49B C49 H49C 109.5 . . ?
C47 C50 H50A 109.5 . . ?
C47 C50 H50B 109.5 . . ?
C47 C50 H50C 109.5 . . ?
H50A C50 H50B 109.5 . . ?
H50A C50 H50C 109.5 . . ?
H50B C50 H50C 109.5 . . ?
N5 Pd2 N8 90.9(5) . . ?
N6 Pd2 N5 87.4(5) . . ?
N6 Pd2 N8 174.3(5) . . ?
N7 Pd2 N5 170.6(5) . . ?
N7 Pd2 N6 94.2(5) . . ?
N7 Pd2 N8 86.6(5) . . ?
C57 N5 Pd2 131.9(11) . . ?
C57 N5 C60 106.2(13) . . ?
C60 N5 Pd2 119.4(10) . . ?
C62 N6 Pd2 123.1(11) . . ?
C62 N6 C65 106.1(14) . . ?
C65 N6 Pd2 130.0(10) . . ?
C72 N7 Pd2 132.6(11) . . ?
C72 N7 C75 105.5(13) . . ?
C75 N7 Pd2 120.2(10) . . ?
C77 N8 Pd2 119.4(10) . . ?
C80 N8 Pd2 133.9(10) . . ?
C80 N8 C77 104.8(13) . . ?
C52 C51 C56 117.3(16) . . ?
C52 C51 C57 124.6(17) . . ?
C56 C51 C57 118.1(15) . . ?
C51 C52 C80 120.3(15) . . ?
C53 C52 C51 121.0(16) . . ?
C53 C52 C80 118.6(15) . . ?
C52 C53 H53 120.3 . . ?
C52 C53 C54 119.5(16) . . ?
C54 C53 H53 120.3 . . ?
C53 C54 H54 119.8 . . ?
C55 C54 C53 120.3(16) . . ?
C55 C54 H54 119.8 . . ?
C54 C55 H55 119.6 . . ?
C56 C55 C54 120.9(17) . . ?
C56 C55 H55 119.6 . . ?
C51 C56 H56 119.5 . . ?
C55 C56 C51 121.0(16) . . ?
C55 C56 H56 119.5 . . ?
N5 C57 C51 121.8(15) . . ?
N5 C57 C58 110.9(14) . . ?
C58 C57 C51 125.9(15) . . ?
C57 C58 H58 127.1 . . ?
C59 C58 C57 105.9(15) . . ?
C59 C58 H58 127.1 . . ?
C58 C59 H59 126.0 . . ?
C58 C59 C60 108.1(15) . . ?
C60 C59 H59 126.0 . . ?
C59 C60 N5 108.9(14) . . ?
C61 C60 N5 123.6(14) . . ?
C61 C60 C59 124.9(15) . . ?
C60 C61 C62 122.6(12) . . ?
C60 C61 C81 119(2) . . ?
C60 C61 C81A 123.1(12) . . ?
C62 C61 C81 118(2) . . ?
C62 C61 C81A 113.6(12) . . ?
N6 C62 C61 123.5(14) . . ?
N6 C62 C63 109.1(15) . . ?
C63 C62 C61 125.6(15) . . ?
C62 C63 H63 125.7 . . ?
C64 C63 C62 108.6(16) . . ?
C64 C63 H63 125.7 . . ?
C63 C64 H64 127.1 . . ?
C63 C64 C65 105.9(16) . . ?
C65 C64 H64 127.1 . . ?
N6 C65 C64 110.3(15) . . ?
N6 C65 C66 126.1(15) . . ?
C64 C65 C66 123.5(17) . . ?
C67 C66 C65 113.9(17) . . ?
C67 C66 C71 120.0(17) . . ?
C71 C66 C65 126.0(17) . . ?
C66 C67 H67 119.7 . . ?
C68 C67 C66 120.6(18) . . ?
C68 C67 H67 119.7 . . ?
C67 C68 H68 118.7 . . ?
C67 C68 C69 122.6(18) . . ?
C69 C68 H68 118.7 . . ?
C68 C69 H69 121.7 . . ?
C68 C69 C70 116.6(17) . . ?
C70 C69 H69 121.7 . . ?
C69 C70 H70 119.7 . . ?
C69 C70 C71 120.6(17) . . ?
C71 C70 H70 119.7 . . ?
C66 C71 C70 119.3(17) . . ?
C66 C71 C72 126.3(16) . . ?
C70 C71 C72 114.4(16) . . ?
N7 C72 C71 124.9(15) . . ?
N7 C72 C73 112.1(14) . . ?
C73 C72 C71 123.0(15) . . ?
C72 C73 H73 126.9 . . ?
C74 C73 C72 106.1(14) . . ?
C74 C73 H73 126.9 . . ?
C73 C74 H74 126.4 . . ?
C73 C74 C75 107.2(15) . . ?
C75 C74 H74 126.4 . . ?
N7 C75 C74 108.7(14) . . ?
C76 C75 N7 123.2(13) . . ?
C76 C75 C74 127.5(15) . . ?
C75 C76 C77 123.2(12) . . ?
C75 C76 C91 120.3(16) . . ?
C75 C76 C91A 118.4(19) . . ?
C77 C76 C91 116.3(16) . . ?
C77 C76 C91A 118.5(19) . . ?
C76 C77 N8 122.7(13) . . ?
C76 C77 C78 128.4(15) . . ?
C78 C77 N8 107.1(14) . . ?
C77 C78 H78 125.2 . . ?
C79 C78 C77 109.7(15) . . ?
C79 C78 H78 125.2 . . ?
C78 C79 H79 126.0 . . ?
C78 C79 C80 108.0(15) . . ?
C80 C79 H79 126.0 . . ?
N8 C80 C52 119.8(13) . . ?
C79 C80 N8 110.4(15) . . ?
C79 C80 C52 129.5(15) . . ?
C82 C81 C61 118(3) . . ?
C82 C81 C86 120.0 . . ?
C86 C81 C61 119(3) . . ?
C81 C82 H82 120.0 . . ?
C83 C82 C81 120.0 . . ?
C83 C82 H82 120.0 . . ?
C82 C83 H83 120.0 . . ?
C82 C83 C84 120.0 . . ?
C84 C83 H83 120.0 . . ?
C83 C84 C87 113(3) . . ?
C85 C84 C83 120.0 . . ?
C85 C84 C87 126(3) . . ?
C84 C85 H85 120.0 . . ?
C86 C85 C84 120.0 . . ?
C86 C85 H85 120.0 . . ?
C81 C86 H86 120.0 . . ?
C85 C86 C81 120.0 . . ?
C85 C86 H86 120.0 . . ?
C84 C87 C88 106(3) . . ?
C84 C87 C89 116(2) . . ?
C84 C87 C90 109(3) . . ?
C88 C87 C90 108.7(14) . . ?
C89 C87 C88 108.6(14) . . ?
C89 C87 C90 108.6(14) . . ?
C87 C88 H88A 109.5 . . ?
C87 C88 H88B 109.5 . . ?
C87 C88 H88C 109.5 . . ?
H88A C88 H88B 109.5 . . ?
H88A C88 H88C 109.5 . . ?
H88B C88 H88C 109.5 . . ?
C87 C89 H89A 109.5 . . ?
C87 C89 H89B 109.5 . . ?
C87 C89 H89C 109.5 . . ?
H89A C89 H89B 109.5 . . ?
H89A C89 H89C 109.5 . . ?
H89B C89 H89C 109.5 . . ?
C87 C90 H90A 109.5 . . ?
C87 C90 H90B 109.5 . . ?
C87 C90 H90C 109.5 . . ?
H90A C90 H90B 109.5 . . ?
H90A C90 H90C 109.5 . . ?
H90B C90 H90C 109.5 . . ?
C92 C91 C76 125(2) . . ?
C92 C91 C96 120.0 . . ?
C96 C91 C76 114(2) . . ?
C91 C92 H92 120.0 . . ?
C91 C92 C93 120.0 . . ?
C93 C92 H92 120.0 . . ?
C92 C93 H93 120.0 . . ?
C94 C93 C92 120.0 . . ?
C94 C93 H93 120.0 . . ?
C93 C94 C97 120(2) . . ?
C95 C94 C93 120.0 . . ?
C95 C94 C97 120(2) . . ?
C94 C95 H95 120.0 . . ?
C94 C95 C96 120.0 . . ?
C96 C95 H95 120.0 . . ?
C91 C96 H96 120.0 . . ?
C95 C96 C91 120.0 . . ?
C95 C96 H96 120.0 . . ?
C94 C97 C98 111.2(19) . . ?
C94 C97 C99 114(2) . . ?
C94 C97 C100 108.3(19) . . ?
C99 C97 C98 107.5(12) . . ?
C99 C97 C100 108.2(12) . . ?
C100 C97 C98 107.9(12) . . ?
C97 C98 H98A 109.5 . . ?
C97 C98 H98B 109.5 . . ?
C97 C98 H98C 109.5 . . ?
H98A C98 H98B 109.5 . . ?
H98A C98 H98C 109.5 . . ?
H98B C98 H98C 109.5 . . ?
C97 C99 H99A 109.5 . . ?
C97 C99 H99B 109.5 . . ?
C97 C99 H99C 109.5 . . ?
H99A C99 H99B 109.5 . . ?
H99A C99 H99C 109.5 . . ?
H99B C99 H99C 109.5 . . ?
C97 C100 H10A 109.5 . . ?
C97 C100 H10B 109.5 . . ?
C97 C100 H10C 109.5 . . ?
H10A C100 H10B 109.5 . . ?
H10A C100 H10C 109.5 . . ?
H10B C100 H10C 109.5 . . ?
C32A C31A C11 118(3) . . ?
C32A C31A C36A 120.0 . . ?
C36A C31A C11 121(3) . . ?
C31A C32A H32A 120.0 . . ?
C31A C32A C33A 120.0 . . ?
C33A C32A H32A 120.0 . . ?
C32A C33A H33A 120.0 . . ?
C32A C33A C34A 120.0 . . ?
C34A C33A H33A 120.0 . . ?
C33A C34A C37A 123(3) . . ?
C35A C34A C33A 120.0 . . ?
C35A C34A C37A 116(3) . . ?
C34A C35A H35A 120.0 . . ?
C34A C35A C36A 120.0 . . ?
C36A C35A H35A 120.0 . . ?
C31A C36A H36A 120.0 . . ?
C35A C36A C31A 120.0 . . ?
C35A C36A H36A 120.0 . . ?
C34A C37A C40A 107(3) . . ?
C34A C37A C39A 111(3) . . ?
C34A C37A C38A 115(3) . . ?
C39A C37A C40A 105.7(13) . . ?
C38A C37A C40A 108.5(13) . . ?
C38A C37A C39A 109.0(13) . . ?
C37A C40A H40D 110.1 . . ?
C37A C40A H40E 110.1 . . ?
C37A C40A H40F 108.2 . . ?
H40D C40A H40E 109.5 . . ?
H40D C40A H40F 109.5 . . ?
H40E C40A H40F 109.5 . . ?
C37A C39A H39D 109.5 . . ?
C37A C39A H39E 109.5 . . ?
C37A C39A H39F 109.5 . . ?
H39D C39A H39E 109.5 . . ?
H39D C39A H39F 109.5 . . ?
H39E C39A H39F 109.5 . . ?
C37A C38A H38D 109.5 . . ?
C37A C38A H38E 109.5 . . ?
C37A C38A H38F 109.5 . . ?
H38D C38A H38E 109.5 . . ?
H38D C38A H38F 109.5 . . ?
H38E C38A H38F 109.5 . . ?
C42A C41A C26 127(4) . . ?
C42A C41A C46A 120.0 . . ?
C46A C41A C26 113(4) . . ?
C41A C42A H42A 120.0 . . ?
C43A C42A C41A 120.0 . . ?
C43A C42A H42A 120.0 . . ?
C42A C43A H43A 120.0 . . ?
C42A C43A C44A 120.0 . . ?
C44A C43A H43A 120.0 . . ?
C43A C44A C47A 122(4) . . ?
C45A C44A C43A 120.0 . . ?
C45A C44A C47A 118(4) . . ?
C44A C45A H45A 120.0 . . ?
C46A C45A C44A 120.0 . . ?
C46A C45A H45A 120.0 . . ?
C41A C46A H46A 120.0 . . ?
C45A C46A C41A 120.0 . . ?
C45A C46A H46A 120.0 . . ?
C44A C47A C48A 115(4) . . ?
C44A C47A C49A 103(3) . . ?
C44A C47A C50A 112(3) . . ?
C48A C47A C49A 109.8(14) . . ?
C48A C47A C50A 108.6(14) . . ?
C50A C47A C49A 108.4(14) . . ?
C47A C48A H48D 109.5 . . ?
C47A C48A H48E 109.5 . . ?
C47A C48A H48F 109.5 . . ?
H48D C48A H48E 109.5 . . ?
H48D C48A H48F 109.5 . . ?
H48E C48A H48F 109.5 . . ?
C47A C49A H49D 109.5 . . ?
C47A C49A H49E 109.5 . . ?
C47A C49A H49F 109.5 . . ?
H49D C49A H49E 109.5 . . ?
H49D C49A H49F 109.5 . . ?
H49E C49A H49F 109.5 . . ?
C47A C50A H50D 109.5 . . ?
C47A C50A H50E 109.5 . . ?
C47A C50A H50F 109.5 . . ?
H50D C50A H50E 109.5 . . ?
H50D C50A H50F 109.5 . . ?
H50E C50A H50F 109.5 . . ?
C88A C87A C89A 107.1(12) . . ?
C88A C87A C90A 107.7(12) . . ?
C90A C87A C89A 107.7(12) . . ?
C84A C87A C88A 115(2) . . ?
C84A C87A C89A 107.9(16) . . ?
C84A C87A C90A 111.2(17) . . ?
C87A C88A H88D 109.5 . . ?
C87A C88A H88E 109.5 . . ?
C87A C88A H88F 109.5 . . ?
H88D C88A H88E 109.5 . . ?
H88D C88A H88F 109.5 . . ?
H88E C88A H88F 109.5 . . ?
C87A C89A H89D 109.5 . . ?
C87A C89A H89E 109.5 . . ?
C87A C89A H89F 109.5 . . ?
H89D C89A H89E 109.5 . . ?
H89D C89A H89F 109.5 . . ?
H89E C89A H89F 109.5 . . ?
C87A C90A H90D 109.5 . . ?
C87A C90A H90E 109.5 . . ?
C87A C90A H90F 109.5 . . ?
H90D C90A H90E 109.5 . . ?
H90D C90A H90F 109.5 . . ?
H90E C90A H90F 109.5 . . ?
C82A C81A C61 121.2(18) . . ?
C82A C81A C86A 120.0 . . ?
C86A C81A C61 118.6(18) . . ?
C81A C82A H82A 120.0 . . ?
C81A C82A C83A 120.0 . . ?
C83A C82A H82A 120.0 . . ?
C82A C83A H83A 120.0 . . ?
C82A C83A C84A 120.0 . . ?
C84A C83A H83A 120.0 . . ?
C83A C84A C87A 126.6(19) . . ?
C85A C84A C87A 113.3(19) . . ?
C85A C84A C83A 120.0 . . ?
C84A C85A H85A 120.0 . . ?
C84A C85A C86A 120.0 . . ?
C86A C85A H85A 120.0 . . ?
C81A C86A H86A 120.0 . . ?
C85A C86A C81A 120.0 . . ?
C85A C86A H86A 120.0 . . ?
C92A C91A C76 119(3) . . ?
C92A C91A C96A 120.0 . . ?
C96A C91A C76 121(3) . . ?
C91A C92A H92A 120.0 . . ?
C91A C92A C93A 120.0 . . ?
C93A C92A H92A 120.0 . . ?
C92A C93A H93A 120.0 . . ?
C94A C93A C92A 120.0 . . ?
C94A C93A H93A 120.0 . . ?
C93A C94A C95A 120.0 . . ?
C93A C94A C97A 124(3) . . ?
C95A C94A C97A 116(3) . . ?
C94A C95A H95A 120.0 . . ?
C96A C95A C94A 120.0 . . ?
C96A C95A H95A 120.0 . . ?
C91A C96A H96A 120.0 . . ?
C95A C96A C91A 120.0 . . ?
C95A C96A H96A 120.0 . . ?
C94A C97A C98A 109(3) . . ?
C94A C97A C99A 109(3) . . ?
C94A C97A C101 113(3) . . ?
C98A C97A C101 108.9(13) . . ?
C99A C97A C98A 108.6(13) . . ?
C99A C97A C101 107.6(13) . . ?
C97A C98A H98D 109.5 . . ?
C97A C98A H98E 109.5 . . ?
C97A C98A H98F 109.5 . . ?
H98D C98A H98E 109.5 . . ?
H98D C98A H98F 109.5 . . ?
H98E C98A H98F 109.5 . . ?
C97A C99A H99D 109.5 . . ?
C97A C99A H99E 109.5 . . ?
C97A C99A H99F 109.5 . . ?
H99D C99A H99E 109.5 . . ?
H99D C99A H99F 109.5 . . ?
H99E C99A H99F 109.5 . . ?
C97A C101 H10D 109.5 . . ?
C97A C101 H10E 109.5 . . ?
C97A C101 H10F 109.5 . . ?
H10D C101 H10E 109.5 . . ?
H10D C101 H10F 109.5 . . ?
H10E C101 H10F 109.5 . . ?

loop_
_geom_bond_atom_site_label_1
_geom_bond_atom_site_label_2
_geom_bond_distance
_geom_bond_site_symmetry_2
_geom_bond_publ_flag
Pd1 N1 1.993(12) . ?
Pd1 N2 1.972(12) . ?
Pd1 N3 1.969(12) . ?
Pd1 N4 1.992(13) . ?
N1 C7 1.358(17) . ?
N1 C10 1.408(17) . ?
N2 C12 1.411(17) . ?
N2 C15 1.388(17) . ?
N3 C22 1.373(18) . ?
N3 C25 1.424(18) . ?
N4 C27 1.394(17) . ?
N4 C30 1.355(18) . ?
C1 C2 1.43(2) . ?
C1 C6 1.424(19) . ?
C1 C7 1.45(2) . ?
C2 C3 1.404(19) . ?
C2 C30 1.44(2) . ?
C3 H3 0.9300 . ?
C3 C4 1.43(2) . ?
C4 H4 0.9300 . ?
C4 C5 1.37(2) . ?
C5 H5 0.9300 . ?
C5 C6 1.40(2) . ?
C6 H6 0.9300 . ?
C7 C8 1.439(19) . ?
C8 H8 0.9300 . ?
C8 C9 1.385(19) . ?
C9 H9 0.9300 . ?
C9 C10 1.441(18) . ?
C10 C11 1.405(18) . ?
C11 C12 1.415(19) . ?
C11 C31 1.508(10) . ?
C11 C31A 1.509(10) . ?
C12 C13 1.436(19) . ?
C13 H13 0.9300 . ?
C13 C14 1.331(19) . ?
C14 H14 0.9300 . ?
C14 C15 1.422(19) . ?
C15 C16 1.43(2) . ?
C16 C17 1.40(2) . ?
C16 C21 1.41(2) . ?
C17 H17 0.9300 . ?
C17 C18 1.407(19) . ?
C18 H18 0.9300 . ?
C18 C19 1.34(2) . ?
C19 H19 0.9300 . ?
C19 C20 1.400(19) . ?
C20 H20 0.9300 . ?
C20 C21 1.405(19) . ?
C21 C22 1.44(2) . ?
C22 C23 1.391(19) . ?
C23 H23 0.9300 . ?
C23 C24 1.375(19) . ?
C24 H24 0.9300 . ?
C24 C25 1.399(19) . ?
C25 C26 1.390(19) . ?
C26 C27 1.409(19) . ?
C26 C41 1.507(9) . ?
C26 C41A 1.497(10) . ?
C27 C28 1.434(19) . ?
C28 H28 0.9300 . ?
C28 C29 1.383(19) . ?
C29 H29 0.9300 . ?
C29 C30 1.44(2) . ?
C31 C32 1.3900 . ?
C31 C36 1.3900 . ?
C32 H32 0.9300 . ?
C32 C33 1.3900 . ?
C33 H33 0.9300 . ?
C33 C34 1.3900 . ?
C34 C35 1.3900 . ?
C34 C37 1.519(10) . ?
C35 H35 0.9300 . ?
C35 C36 1.3900 . ?
C36 H36 0.9300 . ?
C37 C38 1.548(10) . ?
C37 C39 1.546(10) . ?
C37 C40 1.550(10) . ?
C38 H38A 0.9600 . ?
C38 H38B 0.9600 . ?
C38 H38C 0.9600 . ?
C39 H39A 0.9600 . ?
C39 H39B 0.9600 . ?
C39 H39C 0.9600 . ?
C40 H40A 0.9600 . ?
C40 H40B 0.9600 . ?
C40 H40C 0.9600 . ?
C41 C42 1.3900 . ?
C41 C46 1.3900 . ?
C42 H42 0.9300 . ?
C42 C43 1.3900 . ?
C43 H43 0.9300 . ?
C43 C44 1.3900 . ?
C44 C45 1.3900 . ?
C44 C47 1.519(9) . ?
C45 H45 0.9300 . ?
C45 C46 1.3900 . ?
C46 H46 0.9300 . ?
C47 C48 1.547(10) . ?
C47 C49 1.554(10) . ?
C47 C50 1.551(10) . ?
C48 H48A 0.9600 . ?
C48 H48B 0.9600 . ?
C48 H48C 0.9600 . ?
C49 H49A 0.9600 . ?
C49 H49B 0.9600 . ?
C49 H49C 0.9600 . ?
C50 H50A 0.9600 . ?
C50 H50B 0.9600 . ?
C50 H50C 0.9600 . ?
Pd2 N5 1.977(12) . ?
Pd2 N6 1.977(12) . ?
Pd2 N7 1.975(12) . ?
Pd2 N8 1.980(12) . ?
N5 C57 1.342(18) . ?
N5 C60 1.418(17) . ?
N6 C62 1.380(17) . ?
N6 C65 1.401(18) . ?
N7 C72 1.337(17) . ?
N7 C75 1.407(17) . ?
N8 C77 1.424(17) . ?
N8 C80 1.414(17) . ?
C51 C52 1.40(2) . ?
C51 C56 1.40(2) . ?
C51 C57 1.47(2) . ?
C52 C53 1.357(19) . ?
C52 C80 1.499(19) . ?
C53 H53 0.9300 . ?
C53 C54 1.378(19) . ?
C54 H54 0.9300 . ?
C54 C55 1.355(19) . ?
C55 H55 0.9300 . ?
C55 C56 1.341(19) . ?
C56 H56 0.9300 . ?
C57 C58 1.452(19) . ?
C58 H58 0.9300 . ?
C58 C59 1.37(2) . ?
C59 H59 0.9300 . ?
C59 C60 1.42(2) . ?
C60 C61 1.413(19) . ?
C61 C62 1.42(2) . ?
C61 C81 1.500(10) . ?
C61 C81A 1.494(9) . ?
C62 C63 1.41(2) . ?
C63 H63 0.9300 . ?
C63 C64 1.39(2) . ?
C64 H64 0.9300 . ?
C64 C65 1.407(19) . ?
C65 C66 1.43(2) . ?
C66 C67 1.38(2) . ?
C66 C71 1.39(2) . ?
C67 H67 0.9300 . ?
C67 C68 1.38(2) . ?
C68 H68 0.9300 . ?
C68 C69 1.40(2) . ?
C69 H69 0.9300 . ?
C69 C70 1.42(2) . ?
C70 H70 0.9300 . ?
C70 C71 1.44(2) . ?
C71 C72 1.48(2) . ?
C72 C73 1.427(19) . ?
C73 H73 0.9300 . ?
C73 C74 1.361(18) . ?
C74 H74 0.9300 . ?
C74 C75 1.434(18) . ?
C75 C76 1.391(18) . ?
C76 C77 1.405(18) . ?
C76 C91 1.507(10) . ?
C76 C91A 1.505(10) . ?
C77 C78 1.407(18) . ?
C78 H78 0.9300 . ?
C78 C79 1.353(18) . ?
C79 H79 0.9300 . ?
C79 C80 1.365(18) . ?
C81 C82 1.3900 . ?
C81 C86 1.3900 . ?
C82 H82 0.9300 . ?
C82 C83 1.3900 . ?
C83 H83 0.9300 . ?
C83 C84 1.3900 . ?
C84 C85 1.3900 . ?
C84 C87 1.503(10) . ?
C85 H85 0.9300 . ?
C85 C86 1.3900 . ?
C86 H86 0.9300 . ?
C87 C88 1.544(10) . ?
C87 C89 1.541(10) . ?
C87 C90 1.545(10) . ?
C88 H88A 0.9600 . ?
C88 H88B 0.9600 . ?
C88 H88C 0.9600 . ?
C89 H89A 0.9600 . ?
C89 H89B 0.9600 . ?
C89 H89C 0.9600 . ?
C90 H90A 0.9600 . ?
C90 H90B 0.9600 . ?
C90 H90C 0.9600 . ?
C91 C92 1.3900 . ?
C91 C96 1.3900 . ?
C92 H92 0.9300 . ?
C92 C93 1.3900 . ?
C93 H93 0.9300 . ?
C93 C94 1.3900 . ?
C94 C95 1.3900 . ?
C94 C97 1.513(10) . ?
C95 H95 0.9300 . ?
C95 C96 1.3900 . ?
C96 H96 0.9300 . ?
C97 C98 1.551(10) . ?
C97 C99 1.543(10) . ?
C97 C100 1.546(10) . ?
C98 H98A 0.9600 . ?
C98 H98B 0.9600 . ?
C98 H98C 0.9600 . ?
C99 H99A 0.9600 . ?
C99 H99B 0.9600 . ?
C99 H99C 0.9600 . ?
C100 H10A 0.9600 . ?
C100 H10B 0.9600 . ?
C100 H10C 0.9600 . ?
C31A C32A 1.3900 . ?
C31A C36A 1.3900 . ?
C32A H32A 0.9300 . ?
C32A C33A 1.3900 . ?
C33A H33A 0.9300 . ?
C33A C34A 1.3900 . ?
C34A C35A 1.3900 . ?
C34A C37A 1.518(10) . ?
C35A H35A 0.9300 . ?
C35A C36A 1.3900 . ?
C36A H36A 0.9300 . ?
C37A C40A 1.551(10) . ?
C37A C39A 1.550(10) . ?
C37A C38A 1.548(10) . ?
C40A H40D 0.9600 . ?
C40A H40E 0.9600 . ?
C40A H40F 0.9602 . ?
C39A H39D 0.9600 . ?
C39A H39E 0.9600 . ?
C39A H39F 0.9600 . ?
C38A H38D 0.9600 . ?
C38A H38E 0.9600 . ?
C38A H38F 0.9600 . ?
C41A C42A 1.3900 . ?
C41A C46A 1.3900 . ?
C42A H42A 0.9300 . ?
C42A C43A 1.3900 . ?
C43A H43A 0.9300 . ?
C43A C44A 1.3900 . ?
C44A C45A 1.3900 . ?
C44A C47A 1.504(10) . ?
C45A H45A 0.9300 . ?
C45A C46A 1.3900 . ?
C46A H46A 0.9300 . ?
C47A C48A 1.542(10) . ?
C47A C49A 1.544(10) . ?
C47A C50A 1.542(10) . ?
C48A H48D 0.9600 . ?
C48A H48E 0.9600 . ?
C48A H48F 0.9600 . ?
C49A H49D 0.9600 . ?
C49A H49E 0.9600 . ?
C49A H49F 0.9600 . ?
C50A H50D 0.9600 . ?
C50A H50E 0.9600 . ?
C50A H50F 0.9600 . ?
C87A C88A 1.547(10) . ?
C87A C89A 1.555(10) . ?
C87A C90A 1.548(10) . ?
C87A C84A 1.509(10) . ?
C88A H88D 0.9600 . ?
C88A H88E 0.9600 . ?
C88A H88F 0.9600 . ?
C89A H89D 0.9600 . ?
C89A H89E 0.9600 . ?
C89A H89F 0.9600 . ?
C90A H90D 0.9600 . ?
C90A H90E 0.9600 . ?
C90A H90F 0.9600 . ?
C81A C82A 1.3900 . ?
C81A C86A 1.3900 . ?
C82A H82A 0.9300 . ?
C82A C83A 1.3900 . ?
C83A H83A 0.9300 . ?
C83A C84A 1.3900 . ?
C84A C85A 1.3900 . ?
C85A H85A 0.9300 . ?
C85A C86A 1.3900 . ?
C86A H86A 0.9300 . ?
C91A C92A 1.3900 . ?
C91A C96A 1.3900 . ?
C92A H92A 0.9300 . ?
C92A C93A 1.3900 . ?
C93A H93A 0.9300 . ?
C93A C94A 1.3900 . ?
C94A C95A 1.3900 . ?
C94A C97A 1.509(10) . ?
C95A H95A 0.9300 . ?
C95A C96A 1.3900 . ?
C96A H96A 0.9300 . ?
C97A C98A 1.545(10) . ?
C97A C99A 1.543(10) . ?
C97A C101 1.546(10) . ?
C98A H98D 0.9600 . ?
C98A H98E 0.9600 . ?
C98A H98F 0.9600 . ?
C99A H99D 0.9600 . ?
C99A H99E 0.9600 . ?
C99A H99F 0.9600 . ?
C101 H10D 0.9600 . ?
C101 H10E 0.9600 . ?
C101 H10F 0.9600 . ?

loop_
_geom_torsion_atom_site_label_1
_geom_torsion_atom_site_label_2
_geom_torsion_atom_site_label_3
_geom_torsion_atom_site_label_4
_geom_torsion
_geom_torsion_site_symmetry_1
_geom_torsion_site_symmetry_2
_geom_torsion_site_symmetry_3
_geom_torsion_site_symmetry_4
_geom_torsion_publ_flag
Pd1 N1 C7 C1 22(2) . . . . ?
Pd1 N1 C7 C8 -166.7(10) . . . . ?
Pd1 N1 C10 C9 166.1(10) . . . . ?
Pd1 N1 C10 C11 -26(2) . . . . ?
Pd1 N2 C12 C11 32(2) . . . . ?
Pd1 N2 C12 C13 -165.9(10) . . . . ?
Pd1 N2 C15 C14 164.5(10) . . . . ?
Pd1 N2 C15 C16 -23(2) . . . . ?
Pd1 N3 C22 C21 18(2) . . . . ?
Pd1 N3 C22 C23 -166.6(10) . . . . ?
Pd1 N3 C25 C24 167.8(10) . . . . ?
Pd1 N3 C25 C26 -28(2) . . . . ?
Pd1 N4 C27 C26 26(2) . . . . ?
Pd1 N4 C27 C28 -168.6(10) . . . . ?
Pd1 N4 C30 C2 -12(2) . . . . ?
Pd1 N4 C30 C29 168.9(11) . . . . ?
N1 C7 C8 C9 1.8(18) . . . . ?
N1 C10 C11 C12 -1(3) . . . . ?
N1 C10 C11 C31 -169(2) . . . . ?
N1 C10 C11 C31A -172(2) . . . . ?
N2 C12 C13 C14 -2.2(18) . . . . ?
N2 C15 C16 C17 -122.1(16) . . . . ?
N2 C15 C16 C21 56(2) . . . . ?
N3 C22 C23 C24 1.0(19) . . . . ?
N3 C25 C26 C27 -8(2) . . . . ?
N3 C25 C26 C41 172.1(16) . . . . ?
N3 C25 C26 C41A 174(3) . . . . ?
N4 C27 C28 C29 -4.1(18) . . . . ?
C1 C2 C3 C4 -1(2) . . . . ?
C1 C2 C30 N4 48(2) . . . . ?
C1 C2 C30 C29 -132.6(18) . . . . ?
C1 C7 C8 C9 173.0(15) . . . . ?
C2 C1 C6 C5 2(2) . . . . ?
C2 C1 C7 N1 -59(2) . . . . ?
C2 C1 C7 C8 131.3(17) . . . . ?
C2 C3 C4 C5 2(3) . . . . ?
C3 C2 C30 N4 -134.6(16) . . . . ?
C3 C2 C30 C29 45(2) . . . . ?
C3 C4 C5 C6 -1(3) . . . . ?
C4 C5 C6 C1 -1(2) . . . . ?
C6 C1 C2 C3 -1(2) . . . . ?
C6 C1 C2 C30 176.8(15) . . . . ?
C6 C1 C7 N1 127.6(16) . . . . ?
C6 C1 C7 C8 -42(2) . . . . ?
C7 N1 C10 C9 -1.9(17) . . . . ?
C7 N1 C10 C11 165.9(15) . . . . ?
C7 C1 C2 C3 -174.0(14) . . . . ?
C7 C1 C2 C30 3(3) . . . . ?
C7 C1 C6 C5 175.6(15) . . . . ?
C7 C8 C9 C10 -2.9(18) . . . . ?
C8 C9 C10 N1 3.1(18) . . . . ?
C8 C9 C10 C11 -164.4(16) . . . . ?
C9 C10 C11 C12 165.1(15) . . . . ?
C9 C10 C11 C31 -3(3) . . . . ?
C9 C10 C11 C31A -6(3) . . . . ?
C10 N1 C7 C1 -170.8(15) . . . . ?
C10 N1 C7 C8 0.1(17) . . . . ?
C10 C11 C12 N2 -2(3) . . . . ?
C10 C11 C12 C13 -161.3(15) . . . . ?
C10 C11 C31 C32 50(2) . . . . ?
C10 C11 C31 C36 -132.8(19) . . . . ?
C10 C11 C31A C32A 72(2) . . . . ?
C10 C11 C31A C36A -120(2) . . . . ?
C11 C12 C13 C14 159.3(16) . . . . ?
C11 C31 C32 C33 177(2) . . . . ?
C11 C31 C36 C35 -177(3) . . . . ?
C11 C31A C32A C33A 169(3) . . . . ?
C11 C31A C36A C35A -169(3) . . . . ?
C12 N2 C15 C14 -3.9(16) . . . . ?
C12 N2 C15 C16 168.9(15) . . . . ?
C12 C11 C31 C32 -119.7(18) . . . . ?
C12 C11 C31 C36 58(3) . . . . ?
C12 C11 C31A C32A -100(2) . . . . ?
C12 C11 C31A C36A 69(3) . . . . ?
C12 C13 C14 C15 -0.3(19) . . . . ?
C13 C14 C15 N2 2.7(19) . . . . ?
C13 C14 C15 C16 -169.7(16) . . . . ?
C14 C15 C16 C17 49(2) . . . . ?
C14 C15 C16 C21 -132.1(17) . . . . ?
C15 N2 C12 C11 -158.6(15) . . . . ?
C15 N2 C12 C13 3.8(16) . . . . ?
C15 C16 C17 C18 179.1(14) . . . . ?
C15 C16 C21 C20 -179.0(15) . . . . ?
C15 C16 C21 C22 5(2) . . . . ?
C16 C17 C18 C19 -1(2) . . . . ?
C16 C21 C22 N3 -60(2) . . . . ?
C16 C21 C22 C23 125.2(18) . . . . ?
C17 C16 C21 C20 0(2) . . . . ?
C17 C16 C21 C22 -176.4(14) . . . . ?
C17 C18 C19 C20 2(3) . . . . ?
C18 C19 C20 C21 -2(2) . . . . ?
C19 C20 C21 C16 1(2) . . . . ?
C19 C20 C21 C22 177.5(14) . . . . ?
C20 C21 C22 N3 123.4(16) . . . . ?
C20 C21 C22 C23 -51(2) . . . . ?
C21 C16 C17 C18 0(2) . . . . ?
C21 C22 C23 C24 176.0(15) . . . . ?
C22 N3 C25 C24 -0.4(17) . . . . ?
C22 N3 C25 C26 163.7(15) . . . . ?
C22 C23 C24 C25 -1.2(18) . . . . ?
C23 C24 C25 N3 1.0(18) . . . . ?
C23 C24 C25 C26 -162.8(15) . . . . ?
C24 C25 C26 C27 153.5(16) . . . . ?
C24 C25 C26 C41 -26(3) . . . . ?
C24 C25 C26 C41A -24(4) . . . . ?
C25 N3 C22 C21 -175.7(14) . . . . ?
C25 N3 C22 C23 -0.3(17) . . . . ?
C25 C26 C27 N4 9(3) . . . . ?
C25 C26 C27 C28 -154.2(16) . . . . ?
C25 C26 C41 C42 108.8(17) . . . . ?
C25 C26 C41 C46 -73(2) . . . . ?
C25 C26 C41A C42A 91(3) . . . . ?
C25 C26 C41A C46A -95(3) . . . . ?
C26 C27 C28 C29 161.6(16) . . . . ?
C26 C41 C42 C43 178(2) . . . . ?
C26 C41 C46 C45 -178(2) . . . . ?
C26 C41A C42A C43A 174(4) . . . . ?
C26 C41A C46A C45A -175(4) . . . . ?
C27 N4 C30 C2 178.6(16) . . . . ?
C27 N4 C30 C29 -1.0(18) . . . . ?
C27 C26 C41 C42 -71(2) . . . . ?
C27 C26 C41 C46 107.5(16) . . . . ?
C27 C26 C41A C42A -87(4) . . . . ?
C27 C26 C41A C46A 88(3) . . . . ?
C27 C28 C29 C30 3.3(18) . . . . ?
C28 C29 C30 N4 -1.5(19) . . . . ?
C28 C29 C30 C2 179.0(16) . . . . ?
C30 N4 C27 C26 -162.5(16) . . . . ?
C30 N4 C27 C28 3.0(17) . . . . ?
C30 C2 C3 C4 -179.0(14) . . . . ?
C31 C11 C12 N2 167(2) . . . . ?
C31 C11 C12 C13 8(3) . . . . ?
C31 C32 C33 C34 0.0 . . . . ?
C32 C31 C36 C35 0.0 . . . . ?
C32 C33 C34 C35 0.0 . . . . ?
C32 C33 C34 C37 178(3) . . . . ?
C33 C34 C35 C36 0.0 . . . . ?
C33 C34 C37 C38 63(2) . . . . ?
C33 C34 C37 C39 -175.6(18) . . . . ?
C33 C34 C37 C40 -53(3) . . . . ?
C34 C35 C36 C31 0.0 . . . . ?
C35 C34 C37 C38 -118(2) . . . . ?
C35 C34 C37 C39 3(3) . . . . ?
C35 C34 C37 C40 125(2) . . . . ?
C36 C31 C32 C33 0.0 . . . . ?
C37 C34 C35 C36 -179(3) . . . . ?
C41 C26 C27 N4 -171.2(17) . . . . ?
C41 C26 C27 C28 26(2) . . . . ?
C41 C42 C43 C44 0.0 . . . . ?
C42 C41 C46 C45 0.0 . . . . ?
C42 C43 C44 C45 0.0 . . . . ?
C42 C43 C44 C47 -179(2) . . . . ?
C43 C44 C45 C46 0.0 . . . . ?
C43 C44 C47 C48 -82.2(17) . . . . ?
C43 C44 C47 C49 36.0(19) . . . . ?
C43 C44 C47 C50 156.6(13) . . . . ?
C44 C45 C46 C41 0.0 . . . . ?
C45 C44 C47 C48 98.8(16) . . . . ?
C45 C44 C47 C49 -143.0(14) . . . . ?
C45 C44 C47 C50 -22(2) . . . . ?
C46 C41 C42 C43 0.0 . . . . ?
C47 C44 C45 C46 179(2) . . . . ?
Pd2 N5 C57 C51 31(2) . . . . ?
Pd2 N5 C57 C58 -161.8(11) . . . . ?
Pd2 N5 C60 C59 162.9(11) . . . . ?
Pd2 N5 C60 C61 -34(2) . . . . ?
Pd2 N6 C62 C61 23(2) . . . . ?
Pd2 N6 C62 C63 -171.5(10) . . . . ?
Pd2 N6 C65 C64 170.8(10) . . . . ?
Pd2 N6 C65 C66 -12(2) . . . . ?
Pd2 N7 C72 C71 17(2) . . . . ?
Pd2 N7 C72 C73 -163.7(10) . . . . ?
Pd2 N7 C75 C74 163.0(9) . . . . ?
Pd2 N7 C75 C76 -25.4(19) . . . . ?
Pd2 N8 C77 C76 26.5(18) . . . . ?
Pd2 N8 C77 C78 -168.1(9) . . . . ?
Pd2 N8 C80 C52 -20(2) . . . . ?
Pd2 N8 C80 C79 166.7(11) . . . . ?
N5 C57 C58 C59 2.0(19) . . . . ?
N5 C60 C61 C62 1(3) . . . . ?
N5 C60 C61 C81 -175(2) . . . . ?
N5 C60 C61 C81A -168.9(18) . . . . ?
N6 C62 C63 C64 0.3(19) . . . . ?
N6 C65 C66 C67 -133.9(16) . . . . ?
N6 C65 C66 C71 51(3) . . . . ?
N7 C72 C73 C74 2.7(18) . . . . ?
N7 C75 C76 C77 -14(2) . . . . ?
N7 C75 C76 C91 170.6(17) . . . . ?
N7 C75 C76 C91A 166(2) . . . . ?
N8 C77 C78 C79 -0.3(17) . . . . ?
C51 C52 C53 C54 2(2) . . . . ?
C51 C52 C80 N8 60(2) . . . . ?
C51 C52 C80 C79 -127.3(18) . . . . ?
C51 C57 C58 C59 168.7(16) . . . . ?
C52 C51 C56 C55 2(2) . . . . ?
C52 C51 C57 N5 -64(2) . . . . ?
C52 C51 C57 C58 130.5(18) . . . . ?
C52 C53 C54 C55 -1(2) . . . . ?
C53 C52 C80 N8 -121.0(16) . . . . ?
C53 C52 C80 C79 51(2) . . . . ?
C53 C54 C55 C56 0(2) . . . . ?
C54 C55 C56 C51 -1(2) . . . . ?
C56 C51 C52 C53 -2(2) . . . . ?
C56 C51 C52 C80 176.3(14) . . . . ?
C56 C51 C57 N5 116.4(18) . . . . ?
C56 C51 C57 C58 -49(2) . . . . ?
C57 N5 C60 C59 -1.3(18) . . . . ?
C57 N5 C60 C61 161.4(16) . . . . ?
C57 C51 C52 C53 178.3(15) . . . . ?
C57 C51 C52 C80 -3(2) . . . . ?
C57 C51 C56 C55 -178.7(14) . . . . ?
C57 C58 C59 C60 -2.7(19) . . . . ?
C58 C59 C60 N5 3(2) . . . . ?
C58 C59 C60 C61 -159.8(16) . . . . ?
C59 C60 C61 C62 160.6(16) . . . . ?
C59 C60 C61 C81 -16(3) . . . . ?
C59 C60 C61 C81A -9(3) . . . . ?
C60 N5 C57 C51 -167.8(15) . . . . ?
C60 N5 C57 C58 -0.4(18) . . . . ?
C60 C61 C62 N6 6(3) . . . . ?
C60 C61 C62 C63 -157.2(17) . . . . ?
C60 C61 C81 C82 78(3) . . . . ?
C60 C61 C81 C86 -119(2) . . . . ?
C60 C61 C81A C82A 96.8(19) . . . . ?
C60 C61 C81A C86A -88.4(19) . . . . ?
C61 C62 C63 C64 165.3(16) . . . . ?
C61 C81 C82 C83 163(3) . . . . ?
C61 C81 C86 C85 -162(3) . . . . ?
C61 C81A C82A C83A 174.8(11) . . . . ?
C61 C81A C86A C85A -174.9(11) . . . . ?
C62 N6 C65 C64 1.1(18) . . . . ?
C62 N6 C65 C66 178.8(16) . . . . ?
C62 C61 C81 C82 -98(3) . . . . ?
C62 C61 C81 C86 65(3) . . . . ?
C62 C61 C81A C82A -73.8(17) . . . . ?
C62 C61 C81A C86A 101.1(16) . . . . ?
C62 C63 C64 C65 0.4(19) . . . . ?
C63 C64 C65 N6 -1.0(18) . . . . ?
C63 C64 C65 C66 -178.6(15) . . . . ?
C64 C65 C66 C67 43(2) . . . . ?
C64 C65 C66 C71 -131.5(18) . . . . ?
C65 N6 C62 C61 -166.2(15) . . . . ?
C65 N6 C62 C63 -0.9(18) . . . . ?
C65 C66 C67 C68 -178.5(14) . . . . ?
C65 C66 C71 C70 173.3(14) . . . . ?
C65 C66 C71 C72 -4(3) . . . . ?
C66 C67 C68 C69 5(3) . . . . ?
C66 C71 C72 N7 -50(2) . . . . ?
C66 C71 C72 C73 131.1(17) . . . . ?
C67 C66 C71 C70 -1(2) . . . . ?
C67 C66 C71 C72 -178.2(15) . . . . ?
C67 C68 C69 C70 -3(2) . . . . ?
C68 C69 C70 C71 -2(2) . . . . ?
C69 C70 C71 C66 4(2) . . . . ?
C69 C70 C71 C72 -178.8(14) . . . . ?
C70 C71 C72 N7 133.3(16) . . . . ?
C70 C71 C72 C73 -46(2) . . . . ?
C71 C66 C67 C68 -3(2) . . . . ?
C71 C72 C73 C74 -178.0(15) . . . . ?
C72 N7 C75 C74 -3.8(16) . . . . ?
C72 N7 C75 C76 167.8(14) . . . . ?
C72 C73 C74 C75 -4.9(17) . . . . ?
C73 C74 C75 N7 5.6(17) . . . . ?
C73 C74 C75 C76 -165.6(15) . . . . ?
C74 C75 C76 C77 156.1(15) . . . . ?
C74 C75 C76 C91 -19(3) . . . . ?
C74 C75 C76 C91A -24(3) . . . . ?
C75 N7 C72 C71 -178.5(15) . . . . ?
C75 N7 C72 C73 0.8(17) . . . . ?
C75 C76 C77 N8 13(2) . . . . ?
C75 C76 C77 C78 -149.0(16) . . . . ?
C75 C76 C91 C92 61(2) . . . . ?
C75 C76 C91 C96 -110.6(17) . . . . ?
C75 C76 C91A C92A 85(2) . . . . ?
C75 C76 C91A C96A -94(3) . . . . ?
C76 C77 C78 C79 164.0(15) . . . . ?
C76 C91 C92 C93 -171(2) . . . . ?
C76 C91 C96 C95 172(2) . . . . ?
C76 C91A C92A C93A -179(3) . . . . ?
C76 C91A C96A C95A 179(3) . . . . ?
C77 N8 C80 C52 177.0(13) . . . . ?
C77 N8 C80 C79 3.3(16) . . . . ?
C77 C76 C91 C92 -115.2(17) . . . . ?
C77 C76 C91 C96 73.5(19) . . . . ?
C77 C76 C91A C92A -96(2) . . . . ?
C77 C76 C91A C96A 85(3) . . . . ?
C77 C78 C79 C80 2.4(18) . . . . ?
C78 C79 C80 N8 -3.6(18) . . . . ?
C78 C79 C80 C52 -176.5(15) . . . . ?
C80 N8 C77 C76 -167.2(13) . . . . ?
C80 N8 C77 C78 -1.8(15) . . . . ?
C80 C52 C53 C54 -176.8(14) . . . . ?
C81 C61 C62 N6 -178(2) . . . . ?
C81 C61 C62 C63 19(3) . . . . ?
C81 C82 C83 C84 0.0 . . . . ?
C82 C81 C86 C85 0.0 . . . . ?
C82 C83 C84 C85 0.0 . . . . ?
C82 C83 C84 C87 -168(3) . . . . ?
C83 C84 C85 C86 0.0 . . . . ?
C83 C84 C87 C88 -15(3) . . . . ?
C83 C84 C87 C89 105(3) . . . . ?
C83 C84 C87 C90 -132(3) . . . . ?
C84 C85 C86 C81 0.0 . . . . ?
C85 C84 C87 C88 178(3) . . . . ?
C85 C84 C87 C89 -62(4) . . . . ?
C85 C84 C87 C90 61(3) . . . . ?
C86 C81 C82 C83 0.0 . . . . ?
C87 C84 C85 C86 166(4) . . . . ?
C91 C76 C77 N8 -171.2(17) . . . . ?
C91 C76 C77 C78 27(3) . . . . ?
C91 C92 C93 C94 0.0 . . . . ?
C92 C91 C96 C95 0.0 . . . . ?
C92 C93 C94 C95 0.0 . . . . ?
C92 C93 C94 C97 -175(2) . . . . ?
C93 C94 C95 C96 0.0 . . . . ?
C93 C94 C97 C98 65(2) . . . . ?
C93 C94 C97 C99 -173.3(16) . . . . ?
C93 C94 C97 C100 -53(2) . . . . ?
C94 C95 C96 C91 0.0 . . . . ?
C95 C94 C97 C98 -110.0(19) . . . . ?
C95 C94 C97 C99 11(2) . . . . ?
C95 C94 C97 C100 131.6(17) . . . . ?
C96 C91 C92 C93 0.0 . . . . ?
C97 C94 C95 C96 175(2) . . . . ?
C31A C11 C12 N2 169(2) . . . . ?
C31A C11 C12 C13 10(3) . . . . ?
C31A C32A C33A C34A 0.0 . . . . ?
C32A C31A C36A C35A 0.0 . . . . ?
C32A C33A C34A C35A 0.0 . . . . ?
C32A C33A C34A C37A -172(3) . . . . ?
C33A C34A C35A C36A 0.0 . . . . ?
C33A C34A C37A C40A -28(3) . . . . ?
C33A C34A C37A C39A -142(2) . . . . ?
C33A C34A C37A C38A 93(3) . . . . ?
C34A C35A C36A C31A 0.0 . . . . ?
C35A C34A C37A C40A 160(2) . . . . ?
C35A C34A C37A C39A 45(3) . . . . ?
C35A C34A C37A C38A -80(3) . . . . ?
C36A C31A C32A C33A 0.0 . . . . ?
C37A C34A C35A C36A 173(3) . . . . ?
C41A C26 C27 N4 -174(3) . . . . ?
C41A C26 C27 C28 23(4) . . . . ?
C41A C42A C43A C44A 0.0 . . . . ?
C42A C41A C46A C45A 0.0 . . . . ?
C42A C43A C44A C45A 0.0 . . . . ?
C42A C43A C44A C47A -180(4) . . . . ?
C43A C44A C45A C46A 0.0 . . . . ?
C43A C44A C47A C48A 8(4) . . . . ?
C43A C44A C47A C49A 128(3) . . . . ?
C43A C44A C47A C50A -116(3) . . . . ?
C44A C45A C46A C41A 0.0 . . . . ?
C45A C44A C47A C48A -171(3) . . . . ?
C45A C44A C47A C49A -52(4) . . . . ?
C45A C44A C47A C50A 65(4) . . . . ?
C46A C41A C42A C43A 0.0 . . . . ?
C47A C44A C45A C46A 180(4) . . . . ?
C87A C84A C85A C86A 177.3(10) . . . . ?
C88A C87A C84A C83A -1.9(19) . . . . ?
C88A C87A C84A C85A -179.0(14) . . . . ?
C89A C87A C84A C83A 117.5(16) . . . . ?
C89A C87A C84A C85A -59.6(16) . . . . ?
C90A C87A C84A C83A -124.6(15) . . . . ?
C90A C87A C84A C85A 58.3(16) . . . . ?
C81A C61 C62 N6 176.3(17) . . . . ?
C81A C61 C62 C63 13(3) . . . . ?
C81A C82A C83A C84A 0.0 . . . . ?
C82A C81A C86A C85A 0.0 . . . . ?
C82A C83A C84A C87A -176.9(12) . . . . ?
C82A C83A C84A C85A 0.0 . . . . ?
C83A C84A C85A C86A 0.0 . . . . ?
C84A C85A C86A C81A 0.0 . . . . ?
C86A C81A C82A C83A 0.0 . . . . ?
C91A C76 C77 N8 -167(2) . . . . ?
C91A C76 C77 C78 31(3) . . . . ?
C91A C92A C93A C94A 0.0 . . . . ?
C92A C91A C96A C95A 0.0 . . . . ?
C92A C93A C94A C95A 0.0 . . . . ?
C92A C93A C94A C97A 178(4) . . . . ?
C93A C94A C95A C96A 0.0 . . . . ?
C93A C94A C97A C98A 100(3) . . . . ?
C93A C94A C97A C99A -141(3) . . . . ?
C93A C94A C97A C101 -21(4) . . . . ?
C94A C95A C96A C91A 0.0 . . . . ?
C95A C94A C97A C98A -81(3) . . . . ?
C95A C94A C97A C99A 38(3) . . . . ?
C95A C94A C97A C101 157(2) . . . . ?
C96A C91A C92A C93A 0.0 . . . . ?
C97A C94A C95A C96A -179(3) . . . . ?
